data_7113229
loop_
_publ_author_name
'Aburaya, Kazuaki'
'Hisaki, Ichiro'
'Tohnai, Norimitsu'
'Miyata, Mikiji'

_publ_section_title
;
 Dependence of the enantioselectivity on reversion of layer directions in
 cholamide inclusion compounds
;
_journal_coden_ASTM CHCOFS
_journal_issue 41
_journal_name_full
;
 Chemical Communications (Cambridge, United Kingdom)
;
_journal_page_first 4257
_journal_page_last 4259
_journal_paper_doi 10.1039/b705822e
_journal_year 2007
_chemical_formula_moiety 'C31 H57 N O5 '
_chemical_formula_sum 'C31 H57 N O5'
_chemical_formula_weight 523.79
_space_group_IT_number 4
_symmetry_cell_setting monoclinic
_symmetry_Int_Tables_number 4
_symmetry_space_group_name_Hall 'P 2yb'
_symmetry_space_group_name_H-M 'P 1 21 1'
_audit_creation_date 2007-07-17
_audit_creation_method 'by CrystalStructure 3.8'
_cell_angle_alpha 90.0000
_cell_angle_beta 107.0437(17)
_cell_angle_gamma 90.0000
_cell_formula_units_Z 2
_cell_length_a 12.1773(4)
_cell_length_b 7.8453(3)
_cell_length_c 16.2028(5)
_cell_measurement_reflns_used 4939
_cell_measurement_temperature 98.1
_cell_measurement_theta_max 67.9
_cell_measurement_theta_min 3.8
_cell_volume 1479.94(9)
_computing_cell_refinement PROCESS-AUTO
_computing_data_collection PROCESS-AUTO
_computing_data_reduction CrystalStructure
_computing_publication_material 'CrystalStructure 3.8'
_computing_structure_refinement SHELXL
_computing_structure_solution SIR2004
_diffrn_detector_area_resol_mean 10.00
_diffrn_measured_fraction_theta_full 0.965
_diffrn_measured_fraction_theta_max 0.965
_diffrn_measurement_device_type 'Rigaku RAXIS-RAPID'
_diffrn_measurement_method \w
_diffrn_radiation_type 'Cu K\a'
_diffrn_radiation_wavelength 1.54187
_diffrn_reflns_av_R_equivalents 0.101
_diffrn_reflns_limit_h_max 14
_diffrn_reflns_limit_h_min -14
_diffrn_reflns_limit_k_max 9
_diffrn_reflns_limit_k_min -9
_diffrn_reflns_limit_l_max 19
_diffrn_reflns_limit_l_min -16
_diffrn_reflns_number 9181
_diffrn_reflns_theta_full 68.18
_diffrn_reflns_theta_max 68.18
_exptl_absorpt_coefficient_mu 0.612
_exptl_absorpt_correction_type none
_exptl_crystal_colour colorless
_exptl_crystal_density_diffrn 1.175
_exptl_crystal_density_method 'not measured'
_exptl_crystal_description needle
_exptl_crystal_F_000 580.00
_exptl_crystal_size_max 0.50
_exptl_crystal_size_mid 0.10
_exptl_crystal_size_min 0.10
_refine_diff_density_max 0.70
_refine_diff_density_min -0.46
_refine_ls_extinction_coef 0.096(15)
_refine_ls_extinction_method SHELXL
_refine_ls_goodness_of_fit_ref 1.476
_refine_ls_hydrogen_treatment refall
_refine_ls_number_parameters 321
_refine_ls_number_reflns 2829
_refine_ls_R_factor_gt 0.1690
_refine_ls_shift/su_max 0.0000
_refine_ls_structure_factor_coef Fsqd
_refine_ls_weighting_details 'w = 1/[\s^2^(Fo^2^)+(0.2000P)^2^+0.0000P] where P=(Fo^2^+2Fc^2^)/3'
_refine_ls_weighting_scheme calc
_refine_ls_wR_factor_ref 0.4679
_reflns_number_gt 1355
_reflns_number_total 2829
_reflns_threshold_expression F^2^>2.0\s(F^2^)
_cod_duplicate_entry 7102208
_cod_data_source_file b705822e.txt
_cod_data_source_block aburaya130
_cod_original_formula_sum 'C31 H57 N O5 '
_cod_database_code 7113229

loop_
_symmetry_equiv_pos_site_id
_symmetry_equiv_pos_as_xyz
1 +X,+Y,+Z
2 -X,1/2+Y,-Z

loop_
_atom_site_label
_atom_site_type_symbol
_atom_site_fract_x
_atom_site_fract_y
_atom_site_fract_z
_atom_site_U_iso_or_equiv
_atom_site_adp_type
_atom_site_occupancy
_atom_site_symmetry_multiplicity
_atom_site_calc_flag
_atom_site_refinement_flags
O(1) O 0.3990(6) 0.834(3) 0.4046(5) 0.070(2) Uani 1.00 1 d .
O(2) O 0.7395(6) 1.059(2) 0.6226(5) 0.066(2) Uani 1.00 1 d .
O(3) O 0.7822(7) 0.522(2) 0.7137(6) 0.073(2) Uani 1.00 1 d .
O(4) O 1.2363(10) 0.824(3) 1.1518(7) 0.111(4) Uani 1.00 1 d .
O(5) O 0.7110(8) 0.693(3) 0.8984(9) 0.072(4) Uiso 0.55 1 d P
O(51) O 0.6903(14) 0.657(5) 0.8803(17) 0.072(4) Uiso 0.22 1 d P
N(1) N 1.2607(9) 0.544(3) 1.1915(8) 0.093(4) Uani 1.00 1 d .
C(1) C 0.6736(10) 0.615(3) 0.4091(9) 0.069(3) Uani 1.00 1 d .
C(2) C 0.5564(9) 0.636(3) 0.4211(9) 0.065(3) Uani 1.00 1 d .
C(3) C 0.5134(8) 0.812(3) 0.3920(8) 0.056(3) Uani 1.00 1 d .
C(4) C 0.5925(8) 0.942(3) 0.4443(8) 0.055(3) Uani 1.00 1 d .
C(5) C 0.7146(10) 0.925(3) 0.4354(8) 0.060(3) Uani 1.00 1 d .
C(6) C 0.7905(11) 1.062(3) 0.4855(8) 0.074(4) Uani 1.00 1 d .
C(7) C 0.8306(10) 1.037(3) 0.5826(7) 0.059(3) Uani 1.00 1 d .
C(8) C 0.8813(10) 0.864(3) 0.6055(8) 0.059(3) Uani 1.00 1 d .
C(9) C 0.8000(10) 0.720(3) 0.5591(8) 0.060(3) Uani 1.00 1 d .
C(10) C 0.7651(10) 0.737(3) 0.4575(9) 0.067(3) Uani 1.00 1 d .
C(11) C 0.8488(10) 0.544(3) 0.5902(8) 0.061(3) Uani 1.00 1 d .
C(12) C 0.8869(9) 0.521(3) 0.6869(9) 0.067(3) Uani 1.00 1 d .
C(13) C 0.9715(9) 0.661(3) 0.7334(7) 0.053(3) Uani 1.00 1 d .
C(14) C 0.9143(10) 0.830(3) 0.7005(7) 0.056(3) Uani 1.00 1 d .
C(15) C 0.9931(12) 0.965(3) 0.7607(8) 0.069(3) Uani 1.00 1 d .
C(16) C 1.0377(12) 0.871(3) 0.8455(9) 0.080(4) Uani 1.00 1 d .
C(17) C 1.0014(11) 0.679(3) 0.8319(8) 0.060(3) Uani 1.00 1 d .
C(18) C 1.0849(9) 0.639(3) 0.7066(8) 0.071(3) Uani 1.00 1 d .
C(19) C 0.8708(10) 0.721(3) 0.4245(9) 0.074(4) Uani 1.00 1 d .
C(20) C 1.0903(11) 0.565(3) 0.8929(9) 0.076(4) Uani 1.00 1 d .
C(21) C 1.0615(12) 0.380(3) 0.8811(10) 0.084(4) Uani 1.00 1 d .
C(22) C 1.1117(11) 0.614(4) 0.9876(7) 0.096(6) Uani 1.00 1 d .
C(23) C 1.2298(13) 0.621(4) 1.0403(8) 0.125(8) Uani 1.00 1 d .
C(24) C 1.2419(13) 0.670(4) 1.1323(10) 0.089(5) Uani 1.00 1 d .
C(25) C 0.5297(15) 0.711(5) 0.7401(7) 0.111(9) Uiso 0.55 1 d P
C(26) C 0.5052(10) 0.753(3) 0.8247(8) 0.132(10) Uiso 0.55 1 d P
C(27) C 0.5950(9) 0.661(2) 0.9000(6) 0.077(6) Uiso 0.55 1 d P
C(28) C 0.5896(16) 0.707(3) 0.9891(7) 0.135(11) Uiso 0.55 1 d P
C(29) C 0.659(2) 0.587(3) 1.0587(7) 0.101(9) Uiso 0.55 1 d P
C(30) C 0.671(3) 0.645(5) 1.1506(6) 0.124(13) Uiso 0.55 1 d P
C(31) C 0.3841(8) 0.699(5) 0.8192(13) 0.107(10) Uiso 0.55 1 d P
C(251) C 0.506(2) 0.715(9) 0.7511(11) 0.111(9) Uiso 0.22 1 d P
C(261) C 0.4852(15) 0.745(3) 0.8380(16) 0.132(10) Uiso 0.22 1 d P
C(271) C 0.6015(17) 0.733(2) 0.9106(11) 0.077(6) Uiso 0.22 1 d P
C(281) C 0.597(3) 0.635(3) 0.9898(13) 0.135(11) Uiso 0.22 1 d P
C(291) C 0.639(5) 0.739(6) 1.0724(12) 0.101(9) Uiso 0.22 1 d P
C(301) C 0.635(10) 0.645(8) 1.1536(17) 0.124(13) Uiso 0.22 1 d P
C(311) C 0.400(2) 0.614(7) 0.851(2) 0.107(10) Uiso 0.22 1 d P
H(1A) H 0.6658 0.6257 0.3468 0.083 Uiso 1.00 1 c R
H(1B) H 0.7005 0.4976 0.4267 0.083 Uiso 1.00 1 c R
H(2A) H 0.5031 0.5494 0.3866 0.078 Uiso 1.00 1 c R
H(2B) H 0.5609 0.6200 0.4826 0.078 Uiso 1.00 1 c R
H(3) H 0.5078 0.8264 0.3296 0.067 Uiso 1.00 1 c R
H(4A) H 0.5958 0.9284 0.5057 0.066 Uiso 1.00 1 c R
H(4B) H 0.5622 1.0568 0.4254 0.066 Uiso 1.00 1 c R
H(5) H 0.7080 0.9456 0.3732 0.072 Uiso 1.00 1 c R
H(5A) H 0.7391 0.6024 0.8853 0.107 Uiso 0.55 1 c R
H(6A) H 0.7489 1.1718 0.4728 0.089 Uiso 1.00 1 c R
H(6B) H 0.8591 1.0709 0.4646 0.089 Uiso 1.00 1 c R
H(7) H 0.8916 1.1235 0.6078 0.071 Uiso 1.00 1 c R
H(8) H 0.9527 0.8569 0.5870 0.071 Uiso 1.00 1 c R
H(9) H 0.7277 0.7328 0.5760 0.072 Uiso 1.00 1 c R
H(11) H 1.2695 0.5680 1.2460 0.112 Uiso 1.00 1 c R
H(11A) H 0.7895 0.4575 0.5645 0.073 Uiso 1.00 1 c R
H(11B) H 0.9152 0.5223 0.5682 0.073 Uiso 1.00 1 c R
H(12) H 1.2641 0.4371 1.1755 0.112 Uiso 1.00 1 c R
H(12A) H 0.9249 0.4071 0.7010 0.080 Uiso 1.00 1 c R
H(14) H 0.8407 0.8313 0.7162 0.068 Uiso 1.00 1 c R
H(15A) H 1.0568 1.0000 0.7380 0.083 Uiso 1.00 1 c R
H(15B) H 0.9487 1.0675 0.7671 0.083 Uiso 1.00 1 c R
H(16A) H 1.0056 0.9230 0.8892 0.096 Uiso 1.00 1 c R
H(16B) H 1.1224 0.8805 0.8666 0.096 Uiso 1.00 1 c R
H(17) H 0.9281 0.6658 0.8475 0.072 Uiso 1.00 1 c R
H(18A) H 1.1378 0.5629 0.7477 0.085 Uiso 1.00 1 c R
H(18B) H 1.1212 0.7504 0.7069 0.085 Uiso 1.00 1 c R
H(18C) H 1.0663 0.5896 0.6486 0.085 Uiso 1.00 1 c R
H(19A) H 0.9232 0.6354 0.4586 0.089 Uiso 1.00 1 c R
H(19B) H 0.9102 0.8315 0.4302 0.089 Uiso 1.00 1 c R
H(19C) H 0.8463 0.6868 0.3637 0.089 Uiso 1.00 1 c R
H(20) H 1.1644 0.5816 0.8790 0.091 Uiso 1.00 1 c R
H(21A) H 1.0175 0.3459 0.9203 0.101 Uiso 1.00 1 c R
H(21B) H 1.1325 0.3129 0.8940 0.101 Uiso 1.00 1 c R
H(21C) H 1.0156 0.3588 0.8213 0.101 Uiso 1.00 1 c R
H(22A) H 1.0768 0.7274 0.9896 0.115 Uiso 1.00 1 c R
H(22B) H 1.0705 0.5315 1.0141 0.115 Uiso 1.00 1 c R
H(23A) H 1.2718 0.7044 1.0152 0.150 Uiso 1.00 1 c R
H(23B) H 1.2656 0.5077 1.0395 0.150 Uiso 1.00 1 c R
H(25A) H 0.6076 0.7477 0.7431 0.167 Uiso 0.55 1 c R
H(25B) H 0.4742 0.7698 0.6925 0.167 Uiso 0.55 1 c R
H(25C) H 0.5230 0.5874 0.7302 0.167 Uiso 0.55 1 c R
H(25D) H 0.5588 0.8022 0.7415 0.167 Uiso 0.22 1 c R
H(25E) H 0.4333 0.7208 0.7051 0.167 Uiso 0.22 1 c R
H(25F) H 0.5407 0.6018 0.7507 0.167 Uiso 0.22 1 c R
H(26A) H 0.5123 0.8789 0.8344 0.158 Uiso 0.55 1 c R
H(27A) H 0.5808 0.5357 0.8922 0.093 Uiso 0.55 1 c R
H(28A) H 0.5085 0.7046 0.9895 0.162 Uiso 0.55 1 c R
H(28B) H 0.6185 0.8245 1.0029 0.162 Uiso 0.55 1 c R
H(28C) H 0.6452 0.5315 0.9951 0.162 Uiso 0.22 1 c R
H(28D) H 0.5173 0.5984 0.9827 0.162 Uiso 0.22 1 c R
H(29A) H 0.7370 0.5750 1.0519 0.121 Uiso 0.55 1 c R
H(29B) H 0.6226 0.4732 1.0498 0.121 Uiso 0.55 1 c R
H(29C) H 0.5922 0.8434 1.0664 0.121 Uiso 0.22 1 c R
H(29D) H 0.7197 0.7745 1.0796 0.121 Uiso 0.22 1 c R
H(30A) H 0.7180 0.5627 1.1915 0.186 Uiso 0.55 1 c R
H(30B) H 0.5945 0.6518 1.1591 0.186 Uiso 0.55 1 c R
H(30C) H 0.7075 0.7572 1.1604 0.186 Uiso 0.55 1 c R
H(30D) H 0.6628 0.7197 1.2037 0.186 Uiso 0.22 1 c R
H(30E) H 0.6837 0.5430 1.1614 0.186 Uiso 0.22 1 c R
H(30F) H 0.5557 0.6107 1.1479 0.186 Uiso 0.22 1 c R
H(31A) H 0.3681 0.7257 0.8736 0.160 Uiso 0.55 1 c R
H(31B) H 0.3763 0.5754 0.8088 0.160 Uiso 0.55 1 c R
H(31C) H 0.3296 0.7591 0.7716 0.160 Uiso 0.55 1 c R
H(31D) H 0.3903 0.6280 0.9082 0.160 Uiso 0.22 1 c R
H(31E) H 0.4291 0.4992 0.8454 0.160 Uiso 0.22 1 c R
H(31F) H 0.3262 0.6303 0.8067 0.160 Uiso 0.22 1 c R
H(51) H 0.6831 0.5503 0.8794 0.107 Uiso 0.22 1 c R
H(261) H 0.4522 0.8611 0.8385 0.158 Uiso 0.22 1 c R
H(271) H 0.6262 0.8519 0.9292 0.093 Uiso 0.22 1 c R
H(32) H 0.3575 0.8932 0.3641 0.084 Uiso 1.00 1 c R
H(33) H 0.7085 1.1544 0.6092 0.079 Uiso 1.00 1 c R
H(34) H 0.7918 0.4621 0.7581 0.087 Uiso 1.00 1 c R

loop_
_atom_site_aniso_label
_atom_site_aniso_U_11
_atom_site_aniso_U_22
_atom_site_aniso_U_33
_atom_site_aniso_U_12
_atom_site_aniso_U_13
_atom_site_aniso_U_23
O(1) 0.047(4) 0.070(6) 0.089(6) 0.006(4) 0.015(4) 0.001(5)
O(2) 0.067(5) 0.056(5) 0.082(5) -0.002(4) 0.033(4) -0.005(4)
O(3) 0.052(4) 0.061(6) 0.109(7) -0.006(4) 0.028(4) 0.005(5)
O(4) 0.117(9) 0.145(13) 0.075(7) 0.025(9) 0.036(6) -0.017(8)
N(1) 0.077(8) 0.133(14) 0.075(8) -0.017(9) 0.033(6) -0.027(9)
C(1) 0.058(7) 0.050(8) 0.092(9) -0.007(6) 0.011(6) 0.003(7)
C(2) 0.045(6) 0.046(7) 0.102(10) 0.003(5) 0.018(6) 0.005(7)
C(3) 0.033(5) 0.054(7) 0.082(8) -0.002(5) 0.018(5) 0.004(6)
C(4) 0.036(5) 0.055(7) 0.073(7) -0.004(5) 0.015(5) -0.005(6)
C(5) 0.055(7) 0.056(8) 0.075(8) -0.006(6) 0.027(6) -0.006(6)
C(6) 0.066(8) 0.072(10) 0.079(9) -0.010(7) 0.014(6) -0.000(8)
C(7) 0.054(6) 0.084(10) 0.046(6) 0.003(7) 0.024(5) -0.004(6)
C(8) 0.051(6) 0.056(8) 0.062(8) -0.004(6) 0.003(5) 0.003(6)
C(9) 0.055(7) 0.053(8) 0.065(8) -0.002(6) 0.005(5) 0.000(6)
C(10) 0.047(6) 0.083(10) 0.080(9) -0.005(6) 0.031(6) 0.003(7)
C(11) 0.058(7) 0.047(7) 0.071(8) 0.008(6) 0.007(5) -0.002(6)
C(12) 0.039(6) 0.064(9) 0.101(10) -0.005(6) 0.025(6) -0.000(8)
C(13) 0.041(6) 0.054(8) 0.063(7) 0.005(5) 0.013(5) 0.001(6)
C(14) 0.066(7) 0.058(8) 0.036(5) -0.003(6) 0.000(4) 0.004(5)
C(15) 0.081(9) 0.055(8) 0.077(9) -0.008(7) 0.033(7) -0.009(7)
C(16) 0.075(9) 0.089(12) 0.070(9) -0.027(8) 0.009(7) -0.011(8)
C(17) 0.068(7) 0.058(8) 0.054(7) -0.002(6) 0.017(5) -0.002(6)
C(18) 0.050(6) 0.087(10) 0.080(8) -0.011(7) 0.027(6) -0.015(8)
C(19) 0.062(7) 0.075(9) 0.098(10) 0.002(7) 0.044(7) -0.015(8)
C(20) 0.044(6) 0.095(12) 0.084(10) 0.007(7) 0.010(6) 0.005(8)
C(21) 0.085(10) 0.071(11) 0.090(11) 0.011(8) 0.018(8) 0.011(8)
C(22) 0.075(9) 0.167(18) 0.039(7) -0.017(10) 0.005(6) -0.019(9)
C(23) 0.094(11) 0.22(2) 0.048(8) 0.011(14) 0.009(7) -0.066(12)
C(24) 0.071(9) 0.128(17) 0.069(10) -0.018(10) 0.020(7) -0.037(11)

loop_
_atom_type_symbol
_atom_type_description
_atom_type_scat_dispersion_real
_atom_type_scat_dispersion_imag
_atom_type_scat_source
C C 0.018 0.009
;
International Tables for Crystallography
(1992, Vol. C, Tables 4.2.6.8 and 6.1.1.4)
;
H H 0.000 0.000
;
International Tables for Crystallography
(1992, Vol. C, Table 6.1.1.4)
;
O O 0.049 0.032
;
International Tables for Crystallography
(1992, Vol. C, Tables 4.2.6.8 and 6.1.1.4)
;
N N 0.031 0.018
;
International Tables for Crystallography
(1992, Vol. C, Tables 4.2.6.8 and 6.1.1.4)
;

loop_
_geom_angle_atom_site_label_1
_geom_angle_atom_site_label_2
_geom_angle_atom_site_label_3
_geom_angle
_geom_angle_publ_flag
O(51) O(5) C(27) 61(3) yes
O(51) O(5) C(271) 82(3) yes
C(27) O(5) C(271) 23.5(11) yes
O(5) O(51) C(27) 102(4) yes
O(5) O(51) C(271) 81(4) yes
C(27) O(51) C(271) 24.0(13) yes
C(2) C(1) C(10) 116.6(17) yes
C(1) C(2) C(3) 108.5(16) yes
O(1) C(3) C(2) 108.9(16) yes
O(1) C(3) C(4) 108.6(15) yes
C(2) C(3) C(4) 110.1(11) yes
C(3) C(4) C(5) 111.8(16) yes
C(4) C(5) C(6) 110.5(16) yes
C(4) C(5) C(10) 112.0(17) yes
C(6) C(5) C(10) 114.0(12) yes
C(5) C(6) C(7) 115.5(18) yes
O(2) C(7) C(6) 113.2(10) yes
O(2) C(7) C(8) 108.0(16) yes
C(6) C(7) C(8) 111.0(16) yes
C(7) C(8) C(9) 112.5(11) yes
C(7) C(8) C(14) 112.4(16) yes
C(9) C(8) C(14) 108.4(17) yes
C(8) C(9) C(10) 112.7(16) yes
C(8) C(9) C(11) 111.5(11) yes
C(10) C(9) C(11) 112.3(16) yes
C(1) C(10) C(5) 107.1(12) yes
C(1) C(10) C(9) 114.9(16) yes
C(1) C(10) C(19) 109.6(16) yes
C(5) C(10) C(9) 106.2(16) yes
C(5) C(10) C(19) 107.7(17) yes
C(9) C(10) C(19) 111.0(10) yes
C(9) C(11) C(12) 115.0(17) yes
O(3) C(12) C(11) 106.1(9) yes
O(3) C(12) C(13) 111.4(16) yes
C(11) C(12) C(13) 112.3(17) yes
C(12) C(13) C(14) 106.2(11) yes
C(12) C(13) C(17) 119.6(15) yes
C(12) C(13) C(18) 107.6(15) yes
C(14) C(13) C(17) 103.2(16) yes
C(14) C(13) C(18) 110.2(15) yes
C(17) C(13) C(18) 109.7(9) yes
C(8) C(14) C(13) 118.0(16) yes
C(8) C(14) C(15) 117.0(18) yes
C(13) C(14) C(15) 103.8(11) yes
C(14) C(15) C(16) 103.3(18) yes
C(15) C(16) C(17) 109.2(13) yes
C(13) C(17) C(16) 101.8(15) yes
C(13) C(17) C(20) 121.8(17) yes
C(16) C(17) C(20) 110.8(13) yes
C(17) C(20) C(21) 113.0(13) yes
C(17) C(20) C(22) 112.5(18) yes
C(21) C(20) C(22) 109.8(18) yes
C(20) C(22) C(23) 116.7(13) yes
C(22) C(23) C(24) 112.8(14) yes
O(4) C(24) N(1) 122.6(18) yes
O(4) C(24) C(23) 120(2) yes
N(1) C(24) C(23) 118(2) yes
C(26) C(25) C(251) 35(3) yes
C(26) C(25) C(261) 6.9(9) yes
C(251) C(25) C(261) 30(3) yes
C(25) C(26) C(27) 109.1(16) yes
C(25) C(26) C(31) 109.3(15) yes
C(25) C(26) C(251) 10.2(14) yes
C(25) C(26) C(261) 144(5) yes
C(25) C(26) C(271) 119.5(14) yes
C(25) C(26) C(311) 114(2) yes
C(27) C(26) C(31) 111.4(17) yes
C(27) C(26) C(251) 116(2) yes
C(27) C(26) C(261) 84(4) yes
C(27) C(26) C(271) 21.8(10) yes
C(27) C(26) C(311) 85.5(16) yes
C(31) C(26) C(251) 99(2) yes
C(31) C(26) C(261) 37(3) yes
C(31) C(26) C(271) 119.6(16) yes
C(31) C(26) C(311) 26.6(18) yes
C(251) C(26) C(261) 135(5) yes
C(251) C(26) C(271) 129(2) yes
C(251) C(26) C(311) 107(3) yes
C(261) C(26) C(271) 85(3) yes
C(261) C(26) C(311) 31(5) yes
C(271) C(26) C(311) 97.4(17) yes
O(5) C(27) O(51) 17.0(18) yes
O(5) C(27) C(26) 111.9(14) yes
O(5) C(27) C(28) 107.1(12) yes
O(5) C(27) C(261) 125.1(17) yes
O(5) C(27) C(271) 78(2) yes
O(5) C(27) C(281) 108.0(16) yes
O(51) C(27) C(26) 107.1(17) yes
O(51) C(27) C(28) 122.5(16) yes
O(51) C(27) C(261) 120.9(19) yes
O(51) C(27) C(271) 93(3) yes
O(51) C(27) C(281) 119(2) yes
C(26) C(27) C(28) 115.0(15) yes
C(26) C(27) C(261) 13.8(11) yes
C(26) C(27) C(271) 78(2) yes
C(26) C(27) C(281) 130.5(18) yes
C(28) C(27) C(261) 104.3(15) yes
C(28) C(27) C(271) 62(2) yes
C(28) C(27) C(281) 22.0(14) yes
C(261) C(27) C(271) 79(2) yes
C(261) C(27) C(281) 117.5(19) yes
C(271) C(27) C(281) 83(2) yes
C(27) C(28) C(29) 113.0(19) yes
C(27) C(28) C(271) 22.8(11) yes
C(27) C(28) C(281) 74(3) yes
C(27) C(28) C(291) 152(3) yes
C(29) C(28) C(271) 127(2) yes
C(29) C(28) C(281) 47(2) yes
C(29) C(28) C(291) 51(2) yes
C(271) C(28) C(281) 96(3) yes
C(271) C(28) C(291) 142(3) yes
C(281) C(28) C(291) 98(3) yes
C(28) C(29) C(30) 114(2) yes
C(28) C(29) C(281) 20.3(15) yes
C(28) C(29) C(291) 56.5(18) yes
C(28) C(29) C(301) 107(3) yes
C(30) C(29) C(281) 132(3) yes
C(30) C(29) C(291) 60.6(19) yes
C(30) C(29) C(301) 15(4) yes
C(281) C(29) C(291) 76(2) yes
C(281) C(29) C(301) 121(4) yes
C(291) C(29) C(301) 60(2) yes
C(29) C(30) C(291) 50(2) yes
C(29) C(30) C(301) 107(5) yes
C(291) C(30) C(301) 95(7) yes
C(26) C(31) C(261) 10.5(13) yes
C(26) C(31) C(311) 98(2) yes
C(261) C(31) C(311) 93(2) yes
C(25) C(251) C(26) 134(4) yes
C(25) C(251) C(261) 143(4) yes
C(26) C(251) C(261) 10.1(11) yes
C(25) C(261) C(26) 29(4) yes
C(25) C(261) C(27) 94.7(14) yes
C(25) C(261) C(31) 105.6(19) yes
C(25) C(261) C(251) 7.0(12) yes
C(25) C(261) C(271) 102.2(15) yes
C(25) C(261) C(311) 114(2) yes
C(26) C(261) C(27) 82(3) yes
C(26) C(261) C(31) 133(4) yes
C(26) C(261) C(251) 35(4) yes
C(26) C(261) C(271) 81(3) yes
C(26) C(261) C(311) 142(6) yes
C(27) C(261) C(31) 130(2) yes
C(27) C(261) C(251) 101(2) yes
C(27) C(261) C(271) 21.7(10) yes
C(27) C(261) C(311) 97(2) yes
C(31) C(261) C(251) 99(2) yes
C(31) C(261) C(271) 142(2) yes
C(31) C(261) C(311) 33(2) yes
C(251) C(261) C(271) 109.1(18) yes
C(251) C(261) C(311) 109(3) yes
C(271) C(261) C(311) 111(2) yes
O(5) C(271) O(51) 17.2(15) yes
O(5) C(271) C(26) 112.8(15) yes
O(5) C(271) C(27) 78(2) yes
O(5) C(271) C(28) 117.4(16) yes
O(5) C(271) C(261) 125.7(17) yes
O(5) C(271) C(281) 106(2) yes
O(51) C(271) C(26) 100.5(15) yes
O(51) C(271) C(27) 63(2) yes
O(51) C(271) C(28) 124(2) yes
O(51) C(271) C(261) 111.9(17) yes
O(51) C(271) C(281) 107(2) yes
C(26) C(271) C(27) 80(2) yes
C(26) C(271) C(28) 127.5(18) yes
C(26) C(271) C(261) 13.9(11) yes
C(26) C(271) C(281) 128(2) yes
C(27) C(271) C(28) 95(2) yes
C(27) C(271) C(261) 80(2) yes
C(27) C(271) C(281) 74(2) yes
C(28) C(271) C(261) 113.6(19) yes
C(28) C(271) C(281) 22.1(16) yes
C(261) C(271) C(281) 115(2) yes
C(27) C(281) C(28) 84(2) yes
C(27) C(281) C(29) 142(3) yes
C(27) C(281) C(271) 22.7(11) yes
C(27) C(281) C(291) 135(2) yes
C(28) C(281) C(29) 112(3) yes
C(28) C(281) C(271) 62(2) yes
C(28) C(281) C(291) 60(2) yes
C(29) C(281) C(271) 141(3) yes
C(29) C(281) C(291) 53(2) yes
C(271) C(281) C(291) 113(2) yes
C(28) C(291) C(29) 72(2) yes
C(28) C(291) C(30) 137(4) yes
C(28) C(291) C(281) 21.8(16) yes
C(28) C(291) C(301) 132(5) yes
C(29) C(291) C(30) 69(2) yes
C(29) C(291) C(281) 50.6(17) yes
C(29) C(291) C(301) 75(3) yes
C(30) C(291) C(281) 116(3) yes
C(30) C(291) C(301) 17(4) yes
C(281) C(291) C(301) 114(4) yes
C(29) C(301) C(30) 59(4) yes
C(29) C(301) C(291) 45(2) yes
C(30) C(301) C(291) 68(6) yes
C(26) C(311) C(31) 55(2) yes
C(26) C(311) C(261) 7.4(12) yes
C(31) C(311) C(261) 54(3) yes
C(3) O(1) H(32) 109.5 no
C(7) O(2) H(33) 109.5 no
C(12) O(3) H(34) 109.5 no
O(51) O(5) H(5A) 58.6 no
O(51) O(5) H(51) 30.6 no
C(27) O(5) H(5A) 109.5 no
C(27) O(5) H(51) 68.5 no
C(271) O(5) H(5A) 133.0 no
C(271) O(5) H(51) 92.1 no
H(5A) O(5) H(51) 40.9 no
O(5) O(51) H(5A) 90.6 no
O(5) O(51) H(51) 134.3 no
C(27) O(51) H(5A) 139.7 no
C(27) O(51) H(51) 86.2 no
C(271) O(51) H(5A) 152.6 no
C(271) O(51) H(51) 109.5 no
H(5A) O(51) H(51) 59.2 no
C(24) N(1) H(11) 120.0 no
C(24) N(1) H(12) 120.0 no
H(11) N(1) H(12) 120.0 no
C(2) C(1) H(1A) 108.1 no
C(2) C(1) H(1B) 108.1 no
C(10) C(1) H(1A) 108.1 no
C(10) C(1) H(1B) 108.1 no
H(1A) C(1) H(1B) 107.3 no
C(1) C(2) H(2A) 110.0 no
C(1) C(2) H(2B) 110.0 no
C(3) C(2) H(2A) 110.0 no
C(3) C(2) H(2B) 110.0 no
H(2A) C(2) H(2B) 108.4 no
O(1) C(3) H(3) 109.7 no
C(2) C(3) H(3) 109.7 no
C(4) C(3) H(3) 109.7 no
C(3) C(4) H(4A) 109.3 no
C(3) C(4) H(4B) 109.3 no
C(5) C(4) H(4A) 109.3 no
C(5) C(4) H(4B) 109.3 no
H(4A) C(4) H(4B) 107.9 no
C(4) C(5) H(5) 106.6 no
C(6) C(5) H(5) 106.6 no
C(10) C(5) H(5) 106.6 no
C(5) C(6) H(6A) 108.4 no
C(5) C(6) H(6B) 108.4 no
C(7) C(6) H(6A) 108.4 no
C(7) C(6) H(6B) 108.4 no
H(6A) C(6) H(6B) 107.4 no
O(2) C(7) H(7) 108.2 no
C(6) C(7) H(7) 108.2 no
C(8) C(7) H(7) 108.2 no
C(7) C(8) H(8) 107.8 no
C(9) C(8) H(8) 107.8 no
C(14) C(8) H(8) 107.8 no
C(8) C(9) H(9) 106.6 no
C(10) C(9) H(9) 106.6 no
C(11) C(9) H(9) 106.6 no
C(9) C(11) H(11A) 108.5 no
C(9) C(11) H(11B) 108.5 no
C(12) C(11) H(11A) 108.5 no
C(12) C(11) H(11B) 108.5 no
H(11A) C(11) H(11B) 107.5 no
O(3) C(12) H(12A) 109.0 no
C(11) C(12) H(12A) 109.0 no
C(13) C(12) H(12A) 109.0 no
C(8) C(14) H(14) 105.6 no
C(13) C(14) H(14) 105.6 no
C(15) C(14) H(14) 105.6 no
C(14) C(15) H(15A) 111.1 no
C(14) C(15) H(15B) 111.1 no
C(16) C(15) H(15A) 111.1 no
C(16) C(15) H(15B) 111.1 no
H(15A) C(15) H(15B) 109.1 no
C(15) C(16) H(16A) 109.8 no
C(15) C(16) H(16B) 109.8 no
C(17) C(16) H(16A) 109.8 no
C(17) C(16) H(16B) 109.8 no
H(16A) C(16) H(16B) 108.3 no
C(13) C(17) H(17) 107.2 no
C(16) C(17) H(17) 107.2 no
C(20) C(17) H(17) 107.2 no
C(13) C(18) H(18A) 109.5 no
C(13) C(18) H(18B) 109.5 no
C(13) C(18) H(18C) 109.5 no
H(18A) C(18) H(18B) 109.5 no
H(18A) C(18) H(18C) 109.5 no
H(18B) C(18) H(18C) 109.5 no
C(10) C(19) H(19A) 109.5 no
C(10) C(19) H(19B) 109.5 no
C(10) C(19) H(19C) 109.5 no
H(19A) C(19) H(19B) 109.5 no
H(19A) C(19) H(19C) 109.5 no
H(19B) C(19) H(19C) 109.5 no
C(17) C(20) H(20) 107.1 no
C(21) C(20) H(20) 107.1 no
C(22) C(20) H(20) 107.1 no
C(20) C(21) H(21A) 109.5 no
C(20) C(21) H(21B) 109.5 no
C(20) C(21) H(21C) 109.5 no
H(21A) C(21) H(21B) 109.5 no
H(21A) C(21) H(21C) 109.5 no
H(21B) C(21) H(21C) 109.5 no
C(20) C(22) H(22A) 108.1 no
C(20) C(22) H(22B) 108.1 no
C(23) C(22) H(22A) 108.1 no
C(23) C(22) H(22B) 108.1 no
H(22A) C(22) H(22B) 107.3 no
C(22) C(23) H(23A) 109.0 no
C(22) C(23) H(23B) 109.0 no
C(24) C(23) H(23A) 109.0 no
C(24) C(23) H(23B) 109.0 no
H(23A) C(23) H(23B) 107.8 no
C(26) C(25) H(25A) 109.5 no
C(26) C(25) H(25B) 109.5 no
C(26) C(25) H(25C) 109.5 no
C(26) C(25) H(25D) 88.9 no
C(26) C(25) H(25E) 89.3 no
C(26) C(25) H(25F) 95.5 no
C(251) C(25) H(25A) 143.4 no
C(251) C(25) H(25B) 83.8 no
C(251) C(25) H(25C) 96.9 no
C(251) C(25) H(25D) 107.5 no
C(251) C(25) H(25E) 55.0 no
C(251) C(25) H(25F) 94.7 no
C(261) C(25) H(25A) 116.1 no
C(261) C(25) H(25B) 107.5 no
C(261) C(25) H(25C) 104.6 no
C(261) C(25) H(25D) 94.9 no
C(261) C(25) H(25E) 84.2 no
C(261) C(25) H(25F) 92.2 no
H(25A) C(25) H(25B) 109.5 no
H(25A) C(25) H(25C) 109.5 no
H(25A) C(25) H(25D) 46.9 no
H(25A) C(25) H(25E) 147.1 no
H(25A) C(25) H(25F) 100.9 no
H(25B) C(25) H(25C) 109.5 no
H(25B) C(25) H(25D) 78.1 no
H(25B) C(25) H(25E) 37.7 no
H(25B) C(25) H(25F) 130.4 no
H(25C) C(25) H(25D) 155.2 no
H(25C) C(25) H(25E) 87.9 no
H(25C) C(25) H(25F) 21.2 no
H(25D) C(25) H(25E) 109.5 no
H(25D) C(25) H(25F) 146.4 no
H(25E) C(25) H(25F) 103.9 no
C(25) C(26) H(26A) 109.0 no
C(25) C(26) H(261) 128.1 no
C(27) C(26) H(26A) 109.0 no
C(27) C(26) H(261) 120.3 no
C(31) C(26) H(26A) 109.0 no
C(31) C(26) H(261) 67.7 no
C(251) C(26) H(26A) 111.5 no
C(251) C(26) H(261) 123.0 no
C(261) C(26) H(26A) 97.1 no
C(261) C(26) H(261) 60.9 no
C(271) C(26) H(26A) 87.2 no
C(271) C(26) H(261) 103.0 no
C(311) C(26) H(26A) 126.1 no
C(311) C(26) H(261) 85.6 no
H(26A) C(26) H(261) 41.7 no
O(5) C(27) H(27A) 107.5 no
O(51) C(27) H(27A) 94.5 no
C(26) C(27) H(27A) 107.5 no
C(28) C(27) H(27A) 107.5 no
C(261) C(27) H(27A) 104.3 no
C(271) C(27) H(27A) 169.5 no
C(281) C(27) H(27A) 86.6 no
C(27) C(28) H(28A) 109.0 no
C(27) C(28) H(28B) 109.0 no
C(27) C(28) H(28D) 89.1 no
C(29) C(28) H(28A) 109.0 no
C(29) C(28) H(28B) 109.0 no
C(29) C(28) H(28D) 82.1 no
C(271) C(28) H(28A) 113.3 no
C(271) C(28) H(28B) 86.6 no
C(271) C(28) H(28D) 107.7 no
C(281) C(28) H(28A) 98.2 no
C(281) C(28) H(28B) 150.4 no
C(281) C(28) H(28D) 54.4 no
C(291) C(28) H(28A) 99.0 no
C(291) C(28) H(28B) 64.5 no
C(291) C(28) H(28D) 109.0 no
H(28A) C(28) H(28B) 107.8 no
H(28A) C(28) H(28D) 44.3 no
H(28B) C(28) H(28D) 151.6 no
C(28) C(29) H(28C) 69.3 no
C(28) C(29) H(29A) 108.7 no
C(28) C(29) H(29B) 108.7 no
C(30) C(29) H(28C) 172.6 no
C(30) C(29) H(29A) 108.7 no
C(30) C(29) H(29B) 108.7 no
C(281) C(29) H(28C) 50.8 no
C(281) C(29) H(29A) 106.5 no
C(281) C(29) H(29B) 90.9 no
C(291) C(29) H(28C) 124.6 no
C(291) C(29) H(29A) 110.6 no
C(291) C(29) H(29B) 141.7 no
C(301) C(29) H(28C) 160.0 no
C(301) C(29) H(29A) 123.3 no
C(301) C(29) H(29B) 100.4 no
H(28C) C(29) H(29A) 75.2 no
H(28C) C(29) H(29B) 63.9 no
H(29A) C(29) H(29B) 107.6 no
C(29) C(30) H(30A) 109.5 no
C(29) C(30) H(30B) 109.5 no
C(29) C(30) H(30C) 109.5 no
C(29) C(30) H(30D) 161.1 no
C(29) C(30) H(30E) 82.9 no
C(291) C(30) H(30A) 153.8 no
C(291) C(30) H(30B) 94.4 no
C(291) C(30) H(30C) 70.6 no
C(291) C(30) H(30D) 111.6 no
C(291) C(30) H(30E) 132.8 no
C(301) C(30) H(30A) 108.5 no
C(301) C(30) H(30B) 3.8 no
C(301) C(30) H(30C) 113.2 no
C(301) C(30) H(30D) 66.3 no
C(301) C(30) H(30E) 95.9 no
H(30A) C(30) H(30B) 109.5 no
H(30A) C(30) H(30C) 109.5 no
H(30A) C(30) H(30D) 89.5 no
H(30A) C(30) H(30E) 35.0 no
H(30B) C(30) H(30C) 109.5 no
H(30B) C(30) H(30D) 62.8 no
H(30B) C(30) H(30E) 98.8 no
H(30C) C(30) H(30D) 61.4 no
H(30C) C(30) H(30E) 142.1 no
H(30D) C(30) H(30E) 114.7 no
C(26) C(31) H(31A) 109.5 no
C(26) C(31) H(31B) 109.5 no
C(26) C(31) H(31C) 109.5 no
C(26) C(31) H(31F) 155.1 no
C(261) C(31) H(31A) 99.3 no
C(261) C(31) H(31B) 111.8 no
C(261) C(31) H(31C) 116.7 no
C(261) C(31) H(31F) 158.5 no
C(311) C(31) H(31A) 72.1 no
C(311) C(31) H(31B) 46.2 no
C(311) C(31) H(31C) 149.3 no
C(311) C(31) H(31F) 71.0 no
H(31A) C(31) H(31B) 109.5 no
H(31A) C(31) H(31C) 109.5 no
H(31A) C(31) H(31F) 88.9 no
H(31B) C(31) H(31C) 109.5 no
H(31B) C(31) H(31F) 46.8 no
H(31C) C(31) H(31F) 78.3 no
C(25) C(251) H(25A) 26.7 no
C(25) C(251) H(25B) 74.4 no
C(25) C(251) H(25C) 63.0 no
C(25) C(251) H(25D) 50.9 no
C(25) C(251) H(25E) 106.6 no
C(25) C(251) H(25F) 62.7 no
C(26) C(251) H(25A) 109.1 no
C(26) C(251) H(25B) 133.8 no
C(26) C(251) H(25C) 125.3 no
C(26) C(251) H(25D) 100.1 no
C(26) C(251) H(25E) 117.2 no
C(26) C(251) H(25F) 110.6 no
C(261) C(251) H(25A) 118.9 no
C(261) C(251) H(25B) 132.7 no
C(261) C(251) H(25C) 121.6 no
C(261) C(251) H(25D) 109.5 no
C(261) C(251) H(25E) 109.5 no
C(261) C(251) H(25F) 109.5 no
H(25A) C(251) H(25B) 86.5 no
H(25A) C(251) H(25C) 83.4 no
H(25A) C(251) H(25D) 33.5 no
H(25A) C(251) H(25E) 126.1 no
H(25A) C(251) H(25F) 76.2 no
H(25B) C(251) H(25C) 99.0 no
H(25B) C(251) H(25D) 69.1 no
H(25B) C(251) H(25E) 41.4 no
H(25B) C(251) H(25F) 115.4 no
H(25C) C(251) H(25D) 113.8 no
H(25C) C(251) H(25E) 91.1 no
H(25C) C(251) H(25F) 18.8 no
H(25D) C(251) H(25E) 109.5 no
H(25D) C(251) H(25F) 109.5 no
H(25E) C(251) H(25F) 109.5 no
C(25) C(261) H(26A) 85.7 no
C(25) C(261) H(261) 111.1 no
C(26) C(261) H(26A) 63.3 no
C(26) C(261) H(261) 100.0 no
C(27) C(261) H(26A) 102.7 no
C(27) C(261) H(261) 130.4 no
C(31) C(261) H(26A) 123.7 no
C(31) C(261) H(261) 84.0 no
C(251) C(261) H(26A) 87.9 no
C(251) C(261) H(261) 109.0 no
C(271) C(261) H(26A) 82.9 no
C(271) C(261) H(261) 109.0 no
C(311) C(261) H(26A) 151.0 no
C(311) C(261) H(261) 109.0 no
H(26A) C(261) H(261) 42.2 no
O(5) C(271) H(271) 92.1 no
O(51) C(271) H(271) 107.4 no
C(26) C(271) H(271) 105.0 no
C(27) C(271) H(271) 170.5 no
C(28) C(271) H(271) 87.9 no
C(261) C(271) H(271) 107.4 no
C(281) C(271) H(271) 107.5 no
C(27) C(281) H(28A) 100.2 no
C(27) C(281) H(28C) 92.3 no
C(27) C(281) H(28D) 101.1 no
C(28) C(281) H(28A) 54.1 no
C(28) C(281) H(28C) 154.5 no
C(28) C(281) H(28D) 97.7 no
C(29) C(281) H(28A) 117.3 no
C(29) C(281) H(28C) 58.1 no
C(29) C(281) H(28D) 110.0 no
C(271) C(281) H(28A) 91.2 no
C(271) C(281) H(28C) 109.0 no
C(271) C(281) H(28D) 109.0 no
C(291) C(281) H(28A) 80.4 no
C(291) C(281) H(28C) 109.0 no
C(291) C(281) H(28D) 109.0 no
H(28A) C(281) H(28C) 150.9 no
H(28A) C(281) H(28D) 44.1 no
H(28C) C(281) H(28D) 107.8 no
C(28) C(291) H(28B) 44.6 no
C(28) C(291) H(29C) 88.7 no
C(28) C(291) H(29D) 108.2 no
C(29) C(291) H(28B) 110.2 no
C(29) C(291) H(29C) 155.5 no
C(29) C(291) H(29D) 93.2 no
C(30) C(291) H(28B) 176.1 no
C(30) C(291) H(29C) 121.0 no
C(30) C(291) H(29D) 92.5 no
C(281) C(291) H(28B) 64.8 no
C(281) C(291) H(29C) 108.7 no
C(281) C(291) H(29D) 108.7 no
C(301) C(291) H(28B) 166.6 no
C(301) C(291) H(29C) 108.7 no
C(301) C(291) H(29D) 108.7 no
H(28B) C(291) H(29C) 61.0 no
H(28B) C(291) H(29D) 83.6 no
H(29C) C(291) H(29D) 107.6 no
C(29) C(301) H(30A) 88.7 no
C(29) C(301) H(30B) 126.5 no
C(29) C(301) H(30C) 87.8 no
C(29) C(301) H(30D) 142.8 no
C(29) C(301) H(30E) 69.1 no
C(29) C(301) H(30F) 105.5 no
C(30) C(301) H(30A) 50.6 no
C(30) C(301) H(30B) 172.9 no
C(30) C(301) H(30C) 47.1 no
C(30) C(301) H(30D) 88.7 no
C(30) C(301) H(30E) 56.7 no
C(30) C(301) H(30F) 160.8 no
C(291) C(301) H(30A) 117.6 no
C(291) C(301) H(30B) 111.4 no
C(291) C(301) H(30C) 61.5 no
C(291) C(301) H(30D) 109.5 no
C(291) C(301) H(30E) 109.5 no
C(291) C(301) H(30F) 109.5 no
H(30A) C(301) H(30B) 131.0 no
H(30A) C(301) H(30C) 82.2 no
H(30A) C(301) H(30D) 82.2 no
H(30A) C(301) H(30E) 27.5 no
H(30A) C(301) H(30F) 124.1 no
H(30B) C(301) H(30C) 126.1 no
H(30B) C(301) H(30D) 84.8 no
H(30B) C(301) H(30E) 128.6 no
H(30B) C(301) H(30F) 26.3 no
H(30C) C(301) H(30D) 55.3 no
H(30C) C(301) H(30E) 100.4 no
H(30C) C(301) H(30F) 149.9 no
H(30D) C(301) H(30E) 109.5 no
H(30D) C(301) H(30F) 109.5 no
H(30E) C(301) H(30F) 109.5 no
C(26) C(311) H(31A) 86.7 no
C(26) C(311) H(31B) 98.7 no
C(26) C(311) H(31D) 116.3 no
C(26) C(311) H(31E) 103.6 no
C(26) C(311) H(31F) 108.2 no
C(31) C(311) H(31A) 60.7 no
C(31) C(311) H(31B) 78.3 no
C(31) C(311) H(31D) 115.2 no
C(31) C(311) H(31E) 135.3 no
C(31) C(311) H(31F) 56.2 no
C(261) C(311) H(31A) 80.0 no
C(261) C(311) H(31B) 105.1 no
C(261) C(311) H(31D) 109.5 no
C(261) C(311) H(31E) 109.5 no
C(261) C(311) H(31F) 109.5 no
H(31A) C(311) H(31B) 125.5 no
H(31A) C(311) H(31D) 54.5 no
H(31A) C(311) H(31E) 163.9 no
H(31A) C(311) H(31F) 78.0 no
H(31B) C(311) H(31D) 144.3 no
H(31B) C(311) H(31E) 65.7 no
H(31B) C(311) H(31F) 48.6 no
H(31D) C(311) H(31E) 109.5 no
H(31D) C(311) H(31F) 109.5 no
H(31E) C(311) H(31F) 109.5 no
O(5) H(5A) O(51) 30.8 no
C(25) H(25A) C(251) 10.0 no
C(25) H(25A) H(25D) 53.3 no
C(251) H(25A) H(25D) 48.1 no
C(25) H(25B) C(251) 21.8 no
C(25) H(25B) H(25E) 84.1 no
C(251) H(25B) H(25E) 66.9 no
C(25) H(25C) C(251) 20.1 no
C(25) H(25C) H(25F) 62.4 no
C(251) H(25C) H(25F) 62.5 no
C(25) H(25D) C(251) 21.6 no
C(25) H(25D) H(25A) 79.9 no
C(251) H(25D) H(25A) 98.4 no
C(25) H(25E) C(251) 18.4 no
C(25) H(25E) H(25B) 58.2 no
C(251) H(25E) H(25B) 71.7 no
C(25) H(25F) C(251) 22.6 no
C(25) H(25F) H(25C) 96.4 no
C(251) H(25F) H(25C) 98.6 no
C(26) H(26A) C(261) 19.6 no
C(26) H(26A) H(261) 78.1 no
C(261) H(26A) H(261) 61.2 no
C(28) H(28A) C(281) 27.8 no
C(28) H(28B) C(291) 70.9 no
C(29) H(28C) C(281) 71.1 no
C(28) H(28D) C(281) 27.9 no
C(30) H(30A) C(301) 20.9 no
C(30) H(30A) H(30E) 57.1 no
C(301) H(30A) H(30E) 53.6 no
C(30) H(30B) C(301) 3.3 no
C(30) H(30B) H(30F) 132.2 no
C(301) H(30B) H(30F) 128.9 no
C(30) H(30C) C(301) 19.8 no
C(30) H(30D) C(301) 25.0 no
C(30) H(30E) C(301) 27.4 no
C(30) H(30E) H(30A) 87.9 no
C(301) H(30E) H(30A) 98.9 no
C(301) H(30F) H(30B) 24.8 no
C(31) H(31A) C(311) 47.2 no
C(31) H(31B) C(311) 55.5 no
C(31) H(31B) H(31F) 58.1 no
C(311) H(31B) H(31F) 84.2 no
C(31) H(31F) C(311) 52.7 no
C(31) H(31F) H(31B) 75.1 no
C(311) H(31F) H(31B) 47.1 no
O(5) H(51) O(51) 15.1 no
C(26) H(261) C(261) 19.1 no
C(26) H(261) H(26A) 60.2 no
C(261) H(261) H(26A) 76.7 no

loop_
_geom_bond_atom_site_label_1
_geom_bond_atom_site_label_2
_geom_bond_distance
_geom_bond_publ_flag
O(1) C(3) 1.477(15) yes
O(2) C(7) 1.449(16) yes
O(3) C(12) 1.463(16) yes
O(4) C(24) 1.26(4) yes
O(5) O(51) 0.43(3) yes
O(5) C(27) 1.442(17) yes
O(5) C(271) 1.44(2) yes
O(51) C(27) 1.29(2) yes
O(51) C(271) 1.44(3) yes
N(1) C(24) 1.35(3) yes
C(1) C(2) 1.504(19) yes
C(1) C(10) 1.51(2) yes
C(2) C(3) 1.50(3) yes
C(3) C(4) 1.49(2) yes
C(4) C(5) 1.540(18) yes
C(5) C(6) 1.49(2) yes
C(5) C(10) 1.60(3) yes
C(6) C(7) 1.517(17) yes
C(7) C(8) 1.50(3) yes
C(8) C(9) 1.54(2) yes
C(8) C(14) 1.495(17) yes
C(9) C(10) 1.581(19) yes
C(9) C(11) 1.53(3) yes
C(10) C(19) 1.54(2) yes
C(11) C(12) 1.510(19) yes
C(12) C(13) 1.54(2) yes
C(13) C(14) 1.53(3) yes
C(13) C(17) 1.536(17) yes
C(13) C(18) 1.574(19) yes
C(14) C(15) 1.56(2) yes
C(15) C(16) 1.51(2) yes
C(16) C(17) 1.57(3) yes
C(17) C(20) 1.52(2) yes
C(20) C(21) 1.49(3) yes
C(20) C(22) 1.53(2) yes
C(22) C(23) 1.443(18) yes
C(23) C(24) 1.50(2) yes
C(25) C(26) 1.52(2) yes
C(25) C(251) 0.38(3) yes
C(25) C(261) 1.84(3) yes
C(26) C(27) 1.56(2) yes
C(26) C(31) 1.51(2) yes
C(26) C(251) 1.23(2) yes
C(26) C(261) 0.38(2) yes
C(26) C(271) 1.543(19) yes
C(26) C(311) 1.82(5) yes
C(27) C(28) 1.508(19) yes
C(27) C(261) 1.56(2) yes
C(27) C(271) 0.59(2) yes
C(27) C(281) 1.46(2) yes
C(28) C(29) 1.52(2) yes
C(28) C(271) 1.34(2) yes
C(28) C(281) 0.57(3) yes
C(28) C(291) 1.33(2) yes
C(29) C(30) 1.52(2) yes
C(29) C(281) 1.21(2) yes
C(29) C(291) 1.25(5) yes
C(29) C(301) 1.71(6) yes
C(30) C(291) 1.42(3) yes
C(30) C(301) 0.45(13) yes
C(31) C(261) 1.23(2) yes
C(31) C(311) 0.82(6) yes
C(251) C(261) 1.52(3) yes
C(261) C(271) 1.56(2) yes
C(261) C(311) 1.51(5) yes
C(271) C(281) 1.51(3) yes
C(281) C(291) 1.52(3) yes
C(291) C(301) 1.52(6) yes
O(5) H(5A) 0.840 no
O(5) H(51) 1.181 no
O(51) H(5A) 0.717 no
O(51) H(51) 0.840 no
N(1) H(11) 0.880 no
N(1) H(12) 0.880 no
C(1) H(1A) 0.990 no
C(1) H(1B) 0.990 no
C(2) H(2A) 0.990 no
C(2) H(2B) 0.990 no
C(3) H(3) 1.000 no
C(4) H(4A) 0.990 no
C(4) H(4B) 0.990 no
C(5) H(5) 1.000 no
C(6) H(6A) 0.990 no
C(6) H(6B) 0.990 no
C(7) H(7) 1.000 no
C(8) H(8) 1.000 no
C(9) H(9) 1.000 no
C(11) H(11A) 0.990 no
C(11) H(11B) 0.990 no
C(12) H(12A) 1.000 no
C(14) H(14) 1.000 no
C(15) H(15A) 0.990 no
C(15) H(15B) 0.990 no
C(16) H(16A) 0.990 no
C(16) H(16B) 0.990 no
C(17) H(17) 1.000 no
C(18) H(18A) 0.980 no
C(18) H(18B) 0.980 no
C(18) H(18C) 0.980 no
C(19) H(19A) 0.980 no
C(19) H(19B) 0.980 no
C(19) H(19C) 0.980 no
C(20) H(20) 1.000 no
C(21) H(21A) 0.980 no
C(21) H(21B) 0.980 no
C(21) H(21C) 0.980 no
C(22) H(22A) 0.990 no
C(22) H(22B) 0.990 no
C(23) H(23A) 0.990 no
C(23) H(23B) 0.990 no
C(25) H(25A) 0.980 no
C(25) H(25B) 0.980 no
C(25) H(25C) 0.980 no
C(25) H(25D) 0.798 no
C(25) H(25E) 1.147 no
C(25) H(25F) 0.874 no
C(26) H(26A) 1.000 no
C(26) H(261) 1.127 no
C(27) H(27A) 1.000 no
C(28) H(28A) 0.990 no
C(28) H(28B) 0.990 no
C(28) H(28D) 1.206 no
C(29) H(28C) 1.085 no
C(29) H(29A) 0.990 no
C(29) H(29B) 0.990 no
C(30) H(30A) 0.980 no
C(30) H(30B) 0.980 no
C(30) H(30C) 0.980 no
C(30) H(30D) 1.070 no
C(30) H(30E) 0.823 no
C(31) H(31A) 0.980 no
C(31) H(31B) 0.980 no
C(31) H(31C) 0.980 no
C(31) H(31F) 0.861 no
C(251) H(25A) 1.303 no
C(251) H(25B) 1.011 no
C(251) H(25C) 1.092 no
C(251) H(25D) 0.980 no
C(251) H(25E) 0.980 no
C(251) H(25F) 0.980 no
C(261) H(26A) 1.111 no
C(261) H(261) 1.000 no
C(271) H(271) 1.000 no
C(281) H(28A) 1.210 no
C(281) H(28C) 0.990 no
C(281) H(28D) 0.990 no
C(291) H(28B) 1.272 no
C(291) H(29C) 0.990 no
C(291) H(29D) 0.990 no
C(301) H(30A) 1.203 no
C(301) H(30B) 0.529 no
C(301) H(30C) 1.231 no
C(301) H(30D) 0.980 no
C(301) H(30E) 0.980 no
C(301) H(30F) 0.980 no
C(311) H(31A) 1.069 no
C(311) H(31B) 0.722 no
C(311) H(31D) 0.980 no
C(311) H(31E) 0.980 no
C(311) H(31F) 0.980 no
H(25A) H(25D) 0.727 no
H(25B) H(25E) 0.705 no
H(25C) H(25F) 0.357 no
H(26A) H(261) 0.766 no
H(30A) H(30E) 0.563 no
H(30B) H(30F) 0.557 no
H(31B) H(31F) 0.739 no

loop_
_geom_contact_atom_site_label_1
_geom_contact_atom_site_label_2
_geom_contact_distance
_geom_contact_site_symmetry_2
O(1) O(2) 2.70(2) 2_646
O(1) O(3) 2.871(19) 2_656
O(1) C(11) 3.46(2) 2_656
O(2) O(1) 2.70(2) 2_656
O(2) N(1) 3.016(16) 2_757
O(2) C(2) 3.516(15) 2_656
O(3) O(1) 2.871(19) 2_646
O(3) O(4) 2.74(2) 2_747
O(3) O(51) 3.38(3) .
O(3) C(25) 3.55(2) .
O(4) O(3) 2.74(2) 2_757
O(4) O(5) 3.12(3) 2_757
O(4) O(51) 2.85(5) 2_757
O(4) C(21) 3.53(2) 2_757
O(4) C(27) 3.59(2) 2_757
O(5) O(4) 3.12(3) 2_747
O(5) N(1) 3.18(3) 2_757
O(5) C(23) 3.52(4) 2_757
O(51) O(3) 3.38(3) .
O(51) O(4) 2.85(5) 2_747
O(51) N(1) 3.37(5) 2_757
N(1) O(2) 3.016(16) 2_747
N(1) O(5) 3.18(3) 2_747
N(1) O(51) 3.37(5) 2_747
N(1) C(14) 3.55(2) 2_747
N(1) C(15) 3.45(2) 2_747
N(1) C(25) 3.59(3) 2_747
C(2) O(2) 3.516(15) 2_646
C(2) C(4) 3.56(2) 2_646
C(4) C(2) 3.56(2) 2_656
C(11) O(1) 3.46(2) 2_646
C(14) N(1) 3.55(2) 2_757
C(15) N(1) 3.45(2) 2_757
C(18) C(31) 3.596(15) 1_655
C(21) O(4) 3.53(2) 2_747
C(23) O(5) 3.52(4) 2_747
C(25) O(3) 3.55(2) .
C(25) N(1) 3.59(3) 2_757
C(26) C(301) 3.58(8) 2_657
C(27) O(4) 3.59(2) 2_747
C(31) C(18) 3.596(15) 1_455
C(31) C(301) 3.54(7) 2_657
C(261) C(301) 3.48(8) 2_657
C(291) C(311) 3.29(7) 2_657
C(301) C(26) 3.58(9) 2_647
C(301) C(31) 3.54(8) 2_647
C(301) C(261) 3.48(8) 2_647
C(311) C(291) 3.29(7) 2_647
O(1) H(1B) 3.538 2_656
O(1) H(2B) 2.842 2_656
O(1) H(4A) 3.492 2_646
O(1) H(4B) 3.433 2_646
O(1) H(6A) 3.303 2_646
O(1) H(9) 3.541 2_656
O(1) H(11) 3.329 1_454
O(1) H(11A) 2.670 2_656
O(1) H(25C) 3.292 2_656
O(1) H(25F) 3.516 2_656
O(1) H(32) 0.840 .
O(1) H(33) 1.893 2_646
O(1) H(34) 3.125 2_656
O(2) H(2A) 2.916 2_656
O(2) H(2B) 3.586 2_656
O(2) H(11) 2.164 2_757
O(2) H(11A) 3.374 1_565
O(2) H(12) 3.421 2_757
O(2) H(12A) 3.536 1_565
O(2) H(32) 2.912 2_656
O(2) H(33) 0.840 .
O(3) H(5A) 3.043 .
O(3) H(25A) 2.909 .
O(3) H(25C) 3.284 .
O(3) H(25F) 3.229 .
O(3) H(51) 3.258 .
O(3) H(32) 2.063 2_646
O(3) H(33) 3.334 1_545
O(3) H(34) 0.840 .
O(4) H(5A) 2.305 2_757
O(4) H(12A) 3.565 2_757
O(4) H(15B) 3.550 2_747
O(4) H(17) 3.346 2_757
O(4) H(21A) 2.970 2_757
O(4) H(21C) 3.233 2_757
O(4) H(25F) 3.478 2_757
O(4) H(27A) 3.026 2_757
O(4) H(28C) 3.522 2_757
O(4) H(51) 2.157 2_757
O(4) H(32) 3.366 1_656
O(4) H(34) 1.926 2_757
O(5) H(12) 2.327 2_757
O(5) H(17) 2.999 .
O(5) H(21B) 3.475 2_757
O(5) H(23B) 2.653 2_757
O(5) H(34) 3.274 .
O(51) H(12) 2.501 2_757
O(51) H(17) 3.095 .
O(51) H(23B) 3.024 2_757
O(51) H(34) 3.036 .
N(1) H(14) 2.761 2_747
N(1) H(15B) 2.827 2_747
N(1) H(16A) 3.261 2_747
N(1) H(25A) 2.844 2_747
N(1) H(25D) 2.864 2_747
N(1) H(26A) 3.189 2_747
N(1) H(271) 3.093 2_747
N(1) H(33) 3.258 2_747
N(1) H(34) 3.487 2_757
C(1) H(25B) 3.397 2_646
C(1) H(30D) 3.393 1_554
C(2) H(4A) 2.963 2_646
C(2) H(4B) 3.282 2_646
C(2) H(25B) 3.372 2_646
C(2) H(32) 3.080 .
C(2) H(33) 3.122 2_646
C(3) H(2B) 3.446 2_656
C(3) H(25C) 2.879 2_656
C(3) H(25F) 3.173 2_656
C(3) H(32) 1.928 .
C(3) H(33) 2.966 2_646
C(4) H(2A) 3.384 2_656
C(4) H(2B) 2.855 2_656
C(4) H(25B) 3.339 2_656
C(4) H(25C) 2.991 2_656
C(4) H(25E) 3.211 2_656
C(4) H(25F) 3.344 2_656
C(4) H(32) 2.800 .
C(4) H(33) 3.116 .
C(5) H(18C) 3.572 2_756
C(5) H(25C) 3.555 2_656
C(5) H(25E) 3.377 2_656
C(5) H(33) 3.361 .
C(6) H(11A) 3.359 1_565
C(6) H(18C) 3.165 2_756
C(6) H(19A) 3.384 2_756
C(6) H(33) 2.592 .
C(7) H(11) 3.352 2_757
C(7) H(11A) 3.336 1_565
C(7) H(12A) 3.483 1_565
C(7) H(19A) 3.347 2_756
C(7) H(33) 1.902 .
C(8) H(19A) 3.570 2_756
C(8) H(33) 3.116 .
C(11) H(6A) 3.504 1_545
C(11) H(7) 3.341 1_545
C(11) H(19B) 3.475 2_746
C(11) H(32) 3.058 2_646
C(11) H(33) 3.560 1_545
C(11) H(34) 3.066 .
C(12) H(7) 3.377 1_545
C(12) H(32) 3.017 2_646
C(12) H(34) 1.914 .
C(13) H(34) 2.807 .
C(14) H(11) 3.220 2_757
C(14) H(12) 3.466 2_757
C(14) H(33) 3.571 .
C(14) H(34) 3.501 .
C(15) H(11) 3.268 2_757
C(15) H(12) 3.581 2_757
C(15) H(21B) 3.584 1_565
C(15) H(21C) 3.229 1_565
C(15) H(30A) 3.460 2_757
C(16) H(22B) 3.201 2_757
C(16) H(29A) 3.189 2_757
C(16) H(30A) 3.537 2_757
C(17) H(5A) 3.595 .
C(17) H(34) 3.006 .
C(18) H(5) 3.499 2_746
C(18) H(6B) 3.092 2_746
C(18) H(19B) 3.288 2_746
C(18) H(31B) 3.483 1_655
C(18) H(31C) 3.007 1_655
C(18) H(31F) 2.911 1_655
C(19) H(6B) 3.461 2_746
C(19) H(7) 3.182 2_746
C(19) H(11B) 3.494 2_756
C(19) H(15A) 3.476 2_746
C(19) H(18C) 3.297 2_756
C(20) H(29D) 3.183 2_747
C(20) H(31F) 3.579 1_655
C(21) H(15B) 3.132 1_545
C(21) H(22A) 3.274 2_747
C(21) H(29A) 3.369 2_747
C(21) H(29D) 2.682 2_747
C(21) H(30C) 3.224 2_747
C(21) H(34) 3.367 .
C(22) H(16A) 3.153 2_747
C(22) H(21A) 3.063 2_757
C(23) H(28B) 3.171 2_747
C(23) H(29D) 3.497 2_747
C(23) H(31D) 3.295 1_655
C(23) H(271) 2.695 2_747
C(24) H(5A) 3.420 2_757
C(24) H(15B) 3.303 2_747
C(24) H(16A) 3.512 2_747
C(24) H(21A) 3.322 2_757
C(24) H(51) 3.144 2_757
C(24) H(271) 3.276 2_747
C(24) H(34) 3.003 2_757
C(25) H(2A) 3.309 2_656
C(25) H(3) 3.205 2_646
C(25) H(4B) 2.853 2_646
C(25) H(5) 3.600 2_646
C(25) H(12) 3.052 2_757
C(25) H(32) 3.507 2_646
C(26) H(12) 3.160 2_757
C(26) H(29B) 3.376 2_657
C(26) H(30A) 3.597 2_657
C(26) H(30B) 3.394 2_657
C(26) H(30E) 3.290 2_657
C(26) H(30F) 2.969 2_657
C(27) H(12) 3.218 2_757
C(27) H(23B) 3.203 2_757
C(27) H(29C) 3.525 2_647
C(28) H(21B) 3.460 2_757
C(28) H(23B) 3.062 2_757
C(28) H(28D) 3.419 2_657
C(28) H(29B) 3.238 2_657
C(28) H(29C) 3.560 2_647
C(28) H(31E) 3.585 2_657
C(29) H(16B) 3.045 2_747
C(29) H(21B) 3.003 2_757
C(29) H(23A) 3.427 2_747
C(29) H(26A) 3.486 2_647
C(29) H(28A) 3.584 2_647
C(29) H(31A) 3.093 2_647
C(29) H(261) 3.014 2_647
C(30) H(1A) 3.201 1_556
C(30) H(15A) 3.470 2_747
C(30) H(16B) 3.336 2_747
C(30) H(19C) 3.503 1_556
C(30) H(21B) 3.002 2_757
C(30) H(26A) 3.115 2_647
C(30) H(31A) 3.329 2_647
C(30) H(31B) 3.520 2_657
C(30) H(31C) 3.279 2_647
C(30) H(31E) 3.043 2_657
C(30) H(261) 2.718 2_647
C(31) H(5) 3.587 2_646
C(31) H(18A) 3.072 1_455
C(31) H(18B) 3.211 1_455
C(31) H(20) 3.235 1_455
C(31) H(29B) 3.043 2_657
C(31) H(29C) 3.311 2_647
C(31) H(30A) 3.101 2_657
C(31) H(30B) 3.575 2_657
C(31) H(30E) 2.870 2_657
C(31) H(30F) 3.324 2_657
C(251) H(2A) 3.425 2_656
C(251) H(3) 3.299 2_646
C(251) H(4B) 3.001 2_646
C(251) H(5) 3.499 2_646
C(251) H(12) 3.213 2_757
C(261) H(12) 3.470 2_757
C(261) H(29B) 3.106 2_657
C(261) H(30A) 3.448 2_657
C(261) H(30B) 3.344 2_657
C(261) H(30E) 3.118 2_657
C(261) H(30F) 2.936 2_657
C(271) H(12) 2.921 2_757
C(271) H(23B) 2.675 2_757
C(271) H(29B) 3.527 2_657
C(271) H(30F) 3.504 2_657
C(281) H(21B) 3.560 2_757
C(281) H(23B) 3.466 2_757
C(281) H(29C) 3.189 2_647
C(291) H(20) 3.529 2_757
C(291) H(21B) 2.731 2_757
C(291) H(23B) 3.210 2_757
C(291) H(28D) 3.376 2_657
C(291) H(31B) 3.305 2_657
C(291) H(31D) 3.101 2_657
C(291) H(31E) 2.700 2_657
C(291) H(31F) 3.600 2_657
C(301) H(1A) 3.045 1_556
C(301) H(21B) 3.411 2_757
C(301) H(26A) 2.794 2_647
C(301) H(31A) 3.315 2_647
C(301) H(31B) 3.444 2_657
C(301) H(31C) 3.240 2_647
C(301) H(31E) 2.890 2_657
C(301) H(261) 2.484 2_647
C(311) H(18A) 3.168 1_455
C(311) H(20) 3.049 1_455
C(311) H(23A) 3.534 1_455
C(311) H(28B) 3.340 2_647
C(311) H(29B) 3.298 2_657
C(311) H(29C) 2.499 2_647
C(311) H(29D) 3.386 2_647
C(311) H(30C) 3.074 2_647
C(311) H(30D) 3.247 2_647
C(311) H(30E) 3.506 2_657
H(1A) C(30) 3.201 1_554
H(1A) C(301) 3.045 1_554
H(1A) H(25B) 3.235 2_646
H(1A) H(25E) 3.414 2_646
H(1A) H(30A) 2.813 1_554
H(1A) H(30B) 2.915 1_554
H(1A) H(30C) 3.368 1_554
H(1A) H(30D) 2.422 1_554
H(1A) H(30E) 3.142 1_554
H(1A) H(30F) 3.109 1_554
H(1A) H(31C) 3.467 2_646
H(1A) H(261) 3.586 2_646
H(1B) O(1) 3.538 2_646
H(1B) H(6A) 2.680 1_545
H(1B) H(25B) 3.006 2_646
H(1B) H(25E) 3.144 2_646
H(2A) O(2) 2.916 2_646
H(2A) C(4) 3.384 2_646
H(2A) C(25) 3.309 2_646
H(2A) C(251) 3.425 2_646
H(2A) H(4A) 2.575 2_646
H(2A) H(4B) 3.368 2_646
H(2A) H(11) 3.083 1_454
H(2A) H(25A) 3.190 2_646
H(2A) H(25B) 2.595 2_646
H(2A) H(25D) 2.778 2_646
H(2A) H(25E) 3.182 2_646
H(2A) H(32) 3.189 .
H(2A) H(33) 2.726 2_646
H(2B) O(1) 2.842 2_646
H(2B) O(2) 3.586 2_646
H(2B) C(3) 3.446 2_646
H(2B) C(4) 2.855 2_646
H(2B) H(4A) 2.479 2_646
H(2B) H(4B) 2.455 2_646
H(2B) H(32) 3.409 .
H(2B) H(32) 2.980 2_646
H(2B) H(33) 3.191 2_646
H(3) C(25) 3.205 2_656
H(3) C(251) 3.299 2_656
H(3) H(11) 3.473 1_454
H(3) H(25B) 3.511 2_656
H(3) H(25C) 2.250 2_656
H(3) H(25E) 3.262 2_656
H(3) H(25F) 2.502 2_656
H(3) H(30B) 3.513 1_554
H(3) H(30D) 3.268 1_554
H(3) H(30F) 3.590 1_554
H(3) H(31B) 3.564 2_656
H(3) H(31E) 3.428 2_656
H(3) H(32) 2.129 .
H(3) H(33) 3.357 2_646
H(4A) O(1) 3.492 2_656
H(4A) C(2) 2.963 2_656
H(4A) H(2A) 2.575 2_656
H(4A) H(2B) 2.479 2_656
H(4A) H(32) 3.140 .
H(4A) H(33) 2.547 .
H(4B) O(1) 3.433 2_656
H(4B) C(2) 3.282 2_656
H(4B) C(25) 2.853 2_656
H(4B) C(251) 3.001 2_656
H(4B) H(2A) 3.368 2_656
H(4B) H(2B) 2.455 2_656
H(4B) H(25A) 3.266 2_656
H(4B) H(25B) 2.478 2_656
H(4B) H(25C) 2.440 2_656
H(4B) H(25D) 3.294 2_656
H(4B) H(25E) 2.489 2_656
H(4B) H(25F) 2.781 2_656
H(4B) H(32) 2.720 .
H(4B) H(33) 3.086 .
H(5) C(18) 3.499 2_756
H(5) C(25) 3.600 2_656
H(5) C(31) 3.587 2_656
H(5) C(251) 3.499 2_656
H(5) H(18A) 3.220 2_756
H(5) H(18C) 3.086 2_756
H(5) H(25B) 3.338 2_656
H(5) H(25C) 3.032 2_656
H(5) H(25E) 2.820 2_656
H(5) H(25F) 3.338 2_656
H(5) H(30D) 3.177 1_554
H(5) H(31B) 3.003 2_656
H(5) H(31C) 3.337 2_656
H(5) H(31E) 3.471 2_656
H(5) H(31F) 3.172 2_656
H(5A) O(3) 3.043 .
H(5A) O(4) 2.305 2_747
H(5A) C(17) 3.595 .
H(5A) C(24) 3.420 2_747
H(5A) H(12) 2.801 2_757
H(5A) H(17) 2.598 .
H(5A) H(23A) 3.535 2_747
H(5A) H(23B) 3.412 2_757
H(5A) H(34) 2.579 .
H(6A) O(1) 3.303 2_656
H(6A) C(11) 3.504 1_565
H(6A) H(1B) 2.680 1_565
H(6A) H(11A) 2.655 1_565
H(6A) H(11B) 3.496 1_565
H(6A) H(18C) 3.455 2_756
H(6A) H(25B) 3.299 2_656
H(6A) H(25E) 3.103 2_656
H(6A) H(33) 2.405 .
H(6B) C(18) 3.092 2_756
H(6B) C(19) 3.461 2_756
H(6B) H(8) 3.481 2_756
H(6B) H(11B) 2.973 2_756
H(6B) H(18A) 3.452 2_756
H(6B) H(18B) 3.187 2_756
H(6B) H(18C) 2.278 2_756
H(6B) H(19A) 2.627 2_756
H(6B) H(19B) 3.489 2_756
H(6B) H(33) 3.434 .
H(7) C(11) 3.341 1_565
H(7) C(12) 3.377 1_565
H(7) C(19) 3.182 2_756
H(7) H(11) 3.516 2_757
H(7) H(11A) 2.897 1_565
H(7) H(11B) 3.224 1_565
H(7) H(12A) 2.652 1_565
H(7) H(19A) 2.771 2_756
H(7) H(19B) 3.120 2_756
H(7) H(19C) 3.128 2_756
H(7) H(33) 2.249 .
H(8) H(6B) 3.481 2_746
H(8) H(19A) 2.875 2_756
H(8) H(19C) 3.491 2_756
H(9) O(1) 3.541 2_646
H(9) H(25A) 3.436 .
H(9) H(32) 3.116 2_646
H(9) H(33) 3.370 .
H(9) H(34) 3.532 .
H(11) O(1) 3.329 1_656
H(11) O(2) 2.164 2_747
H(11) C(7) 3.352 2_747
H(11) C(14) 3.220 2_747
H(11) C(15) 3.268 2_747
H(11) H(2A) 3.083 1_656
H(11) H(3) 3.473 1_656
H(11) H(7) 3.516 2_747
H(11) H(14) 2.470 2_747
H(11) H(15B) 2.603 2_747
H(11) H(25A) 2.903 2_747
H(11) H(25D) 2.918 2_747
H(11) H(32) 3.181 1_656
H(11) H(33) 2.380 2_747
H(11) H(34) 3.177 2_757
H(11A) O(1) 2.670 2_646
H(11A) O(2) 3.374 1_545
H(11A) C(6) 3.359 1_545
H(11A) C(7) 3.336 1_545
H(11A) H(6A) 2.655 1_545
H(11A) H(7) 2.897 1_545
H(11A) H(32) 2.452 2_646
H(11A) H(33) 2.752 1_545
H(11A) H(34) 3.128 .
H(11B) C(19) 3.494 2_746
H(11B) H(6A) 3.496 1_545
H(11B) H(6B) 2.973 2_746
H(11B) H(7) 3.224 1_545
H(11B) H(19B) 2.594 2_746
H(12) O(2) 3.421 2_747
H(12) O(5) 2.327 2_747
H(12) O(51) 2.501 2_747
H(12) C(14) 3.466 2_747
H(12) C(15) 3.581 2_747
H(12) C(25) 3.052 2_747
H(12) C(26) 3.160 2_747
H(12) C(27) 3.218 2_747
H(12) C(251) 3.213 2_747
H(12) C(261) 3.470 2_747
H(12) C(271) 2.921 2_747
H(12) H(5A) 2.801 2_747
H(12) H(14) 2.591 2_747
H(12) H(15B) 3.169 2_747
H(12) H(16A) 3.143 2_747
H(12) H(17) 3.104 2_747
H(12) H(25A) 2.276 2_747
H(12) H(25B) 3.529 2_747
H(12) H(25D) 2.425 2_747
H(12) H(25F) 3.512 2_747
H(12) H(26A) 2.812 2_747
H(12) H(51) 3.278 2_747
H(12) H(261) 3.577 2_747
H(12) H(271) 2.538 2_747
H(12A) O(2) 3.536 1_545
H(12A) O(4) 3.565 2_747
H(12A) C(7) 3.483 1_545
H(12A) H(7) 2.652 1_545
H(12A) H(15A) 3.547 1_545
H(12A) H(15B) 2.855 1_545
H(12A) H(19B) 3.377 2_746
H(12A) H(32) 3.290 2_646
H(12A) H(33) 3.284 1_545
H(12A) H(34) 2.132 .
H(14) N(1) 2.761 2_757
H(14) H(11) 2.470 2_757
H(14) H(12) 2.591 2_757
H(14) H(25A) 3.066 .
H(14) H(25D) 3.582 .
H(14) H(33) 3.222 .
H(14) H(34) 3.073 .
H(15A) C(19) 3.476 2_756
H(15A) C(30) 3.470 2_757
H(15A) H(12A) 3.547 1_565
H(15A) H(19A) 3.434 2_756
H(15A) H(19C) 2.719 2_756
H(15A) H(21B) 3.450 1_565
H(15A) H(21C) 3.225 1_565
H(15A) H(30A) 2.689 2_757
H(15A) H(30C) 3.500 2_757
H(15A) H(30E) 3.120 2_757
H(15B) O(4) 3.550 2_757
H(15B) N(1) 2.827 2_757
H(15B) C(21) 3.132 1_565
H(15B) C(24) 3.303 2_757
H(15B) H(11) 2.603 2_757
H(15B) H(12) 3.169 2_757
H(15B) H(12A) 2.855 1_565
H(15B) H(21A) 3.227 1_565
H(15B) H(21B) 3.201 1_565
H(15B) H(21C) 2.498 1_565
H(15B) H(33) 3.344 .
H(16A) N(1) 3.261 2_757
H(16A) C(22) 3.153 2_757
H(16A) C(24) 3.512 2_757
H(16A) H(12) 3.143 2_757
H(16A) H(21A) 3.352 1_565
H(16A) H(21A) 3.237 2_757
H(16A) H(21B) 3.417 1_565
H(16A) H(22A) 3.424 2_757
H(16A) H(22B) 2.211 2_757
H(16A) H(29A) 3.225 2_757
H(16B) C(29) 3.045 2_757
H(16B) C(30) 3.336 2_757
H(16B) H(21B) 3.418 1_565
H(16B) H(28C) 3.273 2_757
H(16B) H(29A) 2.382 2_757
H(16B) H(29B) 3.088 2_757
H(16B) H(30A) 2.789 2_757
H(16B) H(30E) 2.834 2_757
H(16B) H(31A) 3.200 1_655
H(16B) H(31C) 3.452 1_655
H(16B) H(31F) 3.516 1_655
H(17) O(4) 3.346 2_747
H(17) O(5) 2.999 .
H(17) O(51) 3.095 .
H(17) H(5A) 2.598 .
H(17) H(12) 3.104 2_757
H(17) H(51) 3.301 .
H(17) H(34) 2.449 .
H(18A) C(31) 3.072 1_655
H(18A) C(311) 3.168 1_655
H(18A) H(5) 3.220 2_746
H(18A) H(6B) 3.452 2_746
H(18A) H(19B) 3.310 2_746
H(18A) H(19C) 3.494 2_746
H(18A) H(30C) 3.142 2_747
H(18A) H(30D) 3.556 2_747
H(18A) H(31A) 3.210 1_655
H(18A) H(31B) 2.782 1_655
H(18A) H(31C) 2.729 1_655
H(18A) H(31D) 3.434 1_655
H(18A) H(31E) 3.471 1_655
H(18A) H(31F) 2.274 1_655
H(18B) C(31) 3.211 1_655
H(18B) H(6B) 3.187 2_746
H(18B) H(30A) 3.265 2_757
H(18B) H(30E) 3.534 2_757
H(18B) H(31A) 3.407 1_655
H(18B) H(31B) 3.354 1_655
H(18B) H(31C) 2.446 1_655
H(18B) H(31F) 2.714 1_655
H(18C) C(5) 3.572 2_746
H(18C) C(6) 3.165 2_746
H(18C) C(19) 3.297 2_746
H(18C) H(5) 3.086 2_746
H(18C) H(6A) 3.455 2_746
H(18C) H(6B) 2.278 2_746
H(18C) H(19B) 2.455 2_746
H(18C) H(19C) 3.359 2_746
H(18C) H(31C) 3.504 1_655
H(18C) H(31F) 3.454 1_655
H(19A) C(6) 3.384 2_746
H(19A) C(7) 3.347 2_746
H(19A) C(8) 3.570 2_746
H(19A) H(6B) 2.627 2_746
H(19A) H(7) 2.771 2_746
H(19A) H(8) 2.875 2_746
H(19A) H(15A) 3.434 2_746
H(19A) H(19B) 3.302 2_746
H(19B) C(11) 3.475 2_756
H(19B) C(18) 3.288 2_756
H(19B) H(6B) 3.489 2_746
H(19B) H(7) 3.120 2_746
H(19B) H(11B) 2.594 2_756
H(19B) H(12A) 3.377 2_756
H(19B) H(18A) 3.310 2_756
H(19B) H(18C) 2.455 2_756
H(19B) H(19A) 3.302 2_756
H(19C) C(30) 3.503 1_554
H(19C) H(7) 3.128 2_746
H(19C) H(8) 3.491 2_746
H(19C) H(15A) 2.719 2_746
H(19C) H(18A) 3.494 2_756
H(19C) H(18C) 3.359 2_756
H(19C) H(30A) 2.936 1_554
H(19C) H(30C) 3.279 1_554
H(19C) H(30D) 2.895 1_554
H(19C) H(30E) 3.483 1_554
H(20) C(31) 3.235 1_655
H(20) C(291) 3.529 2_747
H(20) C(311) 3.049 1_655
H(20) H(28B) 3.428 2_747
H(20) H(29C) 3.395 2_747
H(20) H(29D) 2.774 2_747
H(20) H(30C) 3.147 2_747
H(20) H(31A) 2.751 1_655
H(20) H(31B) 3.110 1_655
H(20) H(31C) 3.327 1_655
H(20) H(31D) 2.677 1_655
H(20) H(31E) 3.483 1_655
H(20) H(31F) 2.599 1_655
H(21A) O(4) 2.970 2_747
H(21A) C(22) 3.063 2_747
H(21A) C(24) 3.322 2_747
H(21A) H(15B) 3.227 1_545
H(21A) H(16A) 3.352 1_545
H(21A) H(16A) 3.237 2_747
H(21A) H(22A) 2.301 2_747
H(21A) H(22B) 3.004 2_747
H(21A) H(29A) 3.587 2_747
H(21A) H(29D) 3.249 2_747
H(21A) H(34) 3.325 .
H(21B) O(5) 3.475 2_747
H(21B) C(15) 3.584 1_545
H(21B) C(28) 3.460 2_747
H(21B) C(29) 3.003 2_747
H(21B) C(30) 3.002 2_747
H(21B) C(281) 3.560 2_747
H(21B) C(291) 2.731 2_747
H(21B) C(301) 3.411 2_747
H(21B) H(15A) 3.450 1_545
H(21B) H(15B) 3.201 1_545
H(21B) H(16A) 3.417 1_545
H(21B) H(16B) 3.418 1_545
H(21B) H(28B) 3.003 2_747
H(21B) H(28C) 3.546 2_747
H(21B) H(29A) 2.441 2_747
H(21B) H(29C) 3.232 2_747
H(21B) H(29D) 1.750 2_747
H(21B) H(30A) 3.251 2_747
H(21B) H(30C) 2.402 2_747
H(21B) H(30D) 3.402 2_747
H(21B) H(30E) 3.388 2_747
H(21B) H(271) 3.464 2_747
H(21C) O(4) 3.233 2_747
H(21C) C(15) 3.229 1_545
H(21C) H(15A) 3.225 1_545
H(21C) H(15B) 2.498 1_545
H(21C) H(29D) 3.221 2_747
H(21C) H(30C) 3.392 2_747
H(21C) H(34) 2.738 .
H(22A) C(21) 3.274 2_757
H(22A) H(16A) 3.424 2_747
H(22A) H(21A) 2.301 2_757
H(22A) H(22B) 2.975 2_757
H(22B) C(16) 3.201 2_747
H(22B) H(16A) 2.211 2_747
H(22B) H(21A) 3.004 2_757
H(22B) H(22A) 2.975 2_747
H(23A) C(29) 3.427 2_757
H(23A) C(311) 3.534 1_655
H(23A) H(5A) 3.535 2_757
H(23A) H(27A) 3.264 2_757
H(23A) H(28A) 3.030 1_655
H(23A) H(28B) 3.313 2_747
H(23A) H(28C) 2.781 2_757
H(23A) H(28D) 3.291 1_655
H(23A) H(29A) 3.095 2_757
H(23A) H(29B) 2.829 2_757
H(23A) H(30F) 3.571 1_655
H(23A) H(31A) 2.871 1_655
H(23A) H(31D) 2.629 1_655
H(23A) H(51) 3.168 2_757
H(23A) H(271) 3.057 2_747
H(23B) O(5) 2.653 2_747
H(23B) O(51) 3.024 2_747
H(23B) C(27) 3.203 2_747
H(23B) C(28) 3.062 2_747
H(23B) C(271) 2.675 2_747
H(23B) C(281) 3.466 2_747
H(23B) C(291) 3.210 2_747
H(23B) H(5A) 3.412 2_747
H(23B) H(26A) 3.045 2_747
H(23B) H(28B) 2.257 2_747
H(23B) H(28D) 3.522 1_655
H(23B) H(29C) 3.058 2_747
H(23B) H(29D) 2.702 2_747
H(23B) H(30F) 3.547 1_655
H(23B) H(31D) 3.101 1_655
H(23B) H(271) 1.760 2_747
H(25A) O(3) 2.909 .
H(25A) N(1) 2.844 2_757
H(25A) H(2A) 3.190 2_656
H(25A) H(4B) 3.266 2_646
H(25A) H(9) 3.436 .
H(25A) H(11) 2.903 2_757
H(25A) H(12) 2.276 2_757
H(25A) H(14) 3.066 .
H(25A) H(32) 3.371 2_646
H(25A) H(34) 3.129 .
H(25B) C(1) 3.397 2_656
H(25B) C(2) 3.372 2_656
H(25B) C(4) 3.339 2_646
H(25B) H(1A) 3.235 2_656
H(25B) H(1B) 3.006 2_656
H(25B) H(2A) 2.595 2_656
H(25B) H(3) 3.511 2_646
H(25B) H(4B) 2.478 2_646
H(25B) H(5) 3.338 2_646
H(25B) H(6A) 3.299 2_646
H(25B) H(12) 3.529 2_757
H(25C) O(1) 3.292 2_646
H(25C) O(3) 3.284 .
H(25C) C(3) 2.879 2_646
H(25C) C(4) 2.991 2_646
H(25C) C(5) 3.555 2_646
H(25C) H(3) 2.250 2_646
H(25C) H(4B) 2.440 2_646
H(25C) H(5) 3.032 2_646
H(25C) H(32) 2.842 2_646
H(25C) H(34) 3.320 .
H(25D) N(1) 2.864 2_757
H(25D) H(2A) 2.778 2_656
H(25D) H(4B) 3.294 2_646
H(25D) H(11) 2.918 2_757
H(25D) H(12) 2.425 2_757
H(25D) H(14) 3.582 .
H(25D) H(30F) 3.532 2_657
H(25E) C(4) 3.211 2_646
H(25E) C(5) 3.377 2_646
H(25E) H(1A) 3.414 2_656
H(25E) H(1B) 3.144 2_656
H(25E) H(2A) 3.182 2_656
H(25E) H(3) 3.262 2_646
H(25E) H(4B) 2.489 2_646
H(25E) H(5) 2.820 2_646
H(25E) H(6A) 3.103 2_646
H(25F) O(1) 3.516 2_646
H(25F) O(3) 3.229 .
H(25F) O(4) 3.478 2_747
H(25F) C(3) 3.173 2_646
H(25F) C(4) 3.344 2_646
H(25F) H(3) 2.502 2_646
H(25F) H(4B) 2.781 2_646
H(25F) H(5) 3.338 2_646
H(25F) H(12) 3.512 2_757
H(25F) H(32) 3.004 2_646
H(25F) H(34) 3.217 .
H(26A) N(1) 3.189 2_757
H(26A) C(29) 3.486 2_657
H(26A) C(30) 3.115 2_657
H(26A) C(301) 2.794 2_657
H(26A) H(12) 2.812 2_757
H(26A) H(23B) 3.045 2_757
H(26A) H(28D) 3.537 2_657
H(26A) H(29B) 2.928 2_657
H(26A) H(30A) 3.070 2_657
H(26A) H(30B) 2.523 2_657
H(26A) H(30D) 3.362 2_657
H(26A) H(30E) 2.730 2_657
H(26A) H(30F) 2.053 2_657
H(27A) O(4) 3.026 2_747
H(27A) H(23A) 3.264 2_747
H(27A) H(28A) 3.581 2_647
H(27A) H(29C) 2.826 2_647
H(28A) C(29) 3.584 2_657
H(28A) H(23A) 3.030 1_455
H(28A) H(27A) 3.581 2_657
H(28A) H(28B) 3.378 2_647
H(28A) H(28C) 3.227 2_657
H(28A) H(28D) 3.151 2_657
H(28A) H(29B) 2.607 2_657
H(28A) H(29C) 3.115 2_647
H(28A) H(31E) 3.447 2_657
H(28B) C(23) 3.171 2_757
H(28B) C(311) 3.340 2_657
H(28B) H(20) 3.428 2_757
H(28B) H(21B) 3.003 2_757
H(28B) H(23A) 3.313 2_757
H(28B) H(23B) 2.257 2_757
H(28B) H(28A) 3.378 2_657
H(28B) H(28D) 2.763 2_657
H(28B) H(29B) 3.040 2_657
H(28B) H(30F) 3.531 2_657
H(28B) H(31D) 2.801 2_657
H(28B) H(31E) 3.015 2_657
H(28C) O(4) 3.522 2_747
H(28C) H(16B) 3.273 2_747
H(28C) H(21B) 3.546 2_757
H(28C) H(23A) 2.781 2_747
H(28C) H(28A) 3.227 2_647
H(28C) H(29C) 3.137 2_647
H(28C) H(31A) 3.242 2_647
H(28C) H(261) 3.512 2_647
H(28D) C(28) 3.419 2_647
H(28D) C(291) 3.376 2_647
H(28D) H(23A) 3.291 1_455
H(28D) H(23B) 3.522 1_455
H(28D) H(26A) 3.537 2_647
H(28D) H(28A) 3.151 2_647
H(28D) H(28B) 2.763 2_647
H(28D) H(29B) 3.361 2_657
H(28D) H(29C) 2.407 2_647
H(28D) H(261) 3.371 2_647
H(28D) H(271) 3.208 2_647
H(29A) C(16) 3.189 2_747
H(29A) C(21) 3.369 2_757
H(29A) H(16A) 3.225 2_747
H(29A) H(16B) 2.382 2_747
H(29A) H(21A) 3.587 2_757
H(29A) H(21B) 2.441 2_757
H(29A) H(23A) 3.095 2_747
H(29A) H(31A) 3.393 2_647
H(29B) C(26) 3.376 2_647
H(29B) C(28) 3.238 2_647
H(29B) C(31) 3.043 2_647
H(29B) C(261) 3.106 2_647
H(29B) C(271) 3.527 2_647
H(29B) C(311) 3.298 2_647
H(29B) H(16B) 3.088 2_747
H(29B) H(23A) 2.829 2_747
H(29B) H(26A) 2.928 2_647
H(29B) H(28A) 2.607 2_647
H(29B) H(28B) 3.040 2_647
H(29B) H(28D) 3.361 2_647
H(29B) H(29C) 2.922 2_647
H(29B) H(31A) 2.289 2_647
H(29B) H(31C) 3.247 2_647
H(29B) H(31D) 2.808 2_647
H(29B) H(31F) 3.490 2_647
H(29B) H(261) 2.418 2_647
H(29B) H(271) 3.287 2_647
H(29C) C(27) 3.525 2_657
H(29C) C(28) 3.560 2_657
H(29C) C(31) 3.311 2_657
H(29C) C(281) 3.189 2_657
H(29C) C(311) 2.499 2_657
H(29C) H(20) 3.395 2_757
H(29C) H(21B) 3.232 2_757
H(29C) H(23B) 3.058 2_757
H(29C) H(27A) 2.826 2_657
H(29C) H(28A) 3.115 2_657
H(29C) H(28C) 3.137 2_657
H(29C) H(28D) 2.407 2_657
H(29C) H(29B) 2.922 2_657
H(29C) H(31A) 3.147 2_657
H(29C) H(31B) 2.663 2_657
H(29C) H(31D) 2.269 2_657
H(29C) H(31E) 1.954 2_657
H(29C) H(31F) 3.013 2_657
H(29D) C(20) 3.183 2_757
H(29D) C(21) 2.682 2_757
H(29D) C(23) 3.497 2_757
H(29D) C(311) 3.386 2_657
H(29D) H(20) 2.774 2_757
H(29D) H(21A) 3.249 2_757
H(29D) H(21B) 1.750 2_757
H(29D) H(21C) 3.221 2_757
H(29D) H(23B) 2.702 2_757
H(29D) H(31B) 3.383 2_657
H(29D) H(31D) 3.111 2_657
H(29D) H(31E) 3.025 2_657
H(29D) H(31F) 3.478 2_657
H(30A) C(15) 3.460 2_747
H(30A) C(16) 3.537 2_747
H(30A) C(26) 3.597 2_647
H(30A) C(31) 3.101 2_647
H(30A) C(261) 3.448 2_647
H(30A) H(1A) 2.813 1_556
H(30A) H(15A) 2.689 2_747
H(30A) H(16B) 2.789 2_747
H(30A) H(18B) 3.265 2_747
H(30A) H(19C) 2.936 1_556
H(30A) H(21B) 3.251 2_757
H(30A) H(26A) 3.070 2_647
H(30A) H(31A) 2.924 2_647
H(30A) H(31C) 2.563 2_647
H(30A) H(31F) 3.436 2_647
H(30A) H(261) 2.538 2_647
H(30B) C(26) 3.394 2_647
H(30B) C(31) 3.575 2_647
H(30B) C(261) 3.344 2_647
H(30B) H(1A) 2.915 1_556
H(30B) H(3) 3.513 1_556
H(30B) H(26A) 2.523 2_647
H(30B) H(31A) 3.435 2_647
H(30B) H(31B) 3.367 2_657
H(30B) H(31C) 3.316 2_647
H(30B) H(31E) 2.739 2_657
H(30B) H(261) 2.354 2_647
H(30B) H(271) 3.543 2_647
H(30C) C(21) 3.224 2_757
H(30C) C(311) 3.074 2_657
H(30C) H(1A) 3.368 1_556
H(30C) H(15A) 3.500 2_747
H(30C) H(18A) 3.142 2_757
H(30C) H(19C) 3.279 1_556
H(30C) H(20) 3.147 2_757
H(30C) H(21B) 2.402 2_757
H(30C) H(21C) 3.392 2_757
H(30C) H(31B) 2.796 2_657
H(30C) H(31D) 3.216 2_657
H(30C) H(31E) 2.508 2_657
H(30C) H(31F) 3.025 2_657
H(30D) C(1) 3.393 1_556
H(30D) C(311) 3.247 2_657
H(30D) H(1A) 2.422 1_556
H(30D) H(3) 3.268 1_556
H(30D) H(5) 3.177 1_556
H(30D) H(18A) 3.556 2_757
H(30D) H(19C) 2.895 1_556
H(30D) H(21B) 3.402 2_757
H(30D) H(26A) 3.362 2_647
H(30D) H(31B) 2.828 2_657
H(30D) H(31E) 2.484 2_657
H(30D) H(31F) 3.231 2_657
H(30D) H(261) 3.128 2_647
H(30E) C(26) 3.290 2_647
H(30E) C(31) 2.870 2_647
H(30E) C(261) 3.118 2_647
H(30E) C(311) 3.506 2_647
H(30E) H(1A) 3.142 1_556
H(30E) H(15A) 3.120 2_747
H(30E) H(16B) 2.834 2_747
H(30E) H(18B) 3.534 2_747
H(30E) H(19C) 3.483 1_556
H(30E) H(21B) 3.388 2_757
H(30E) H(26A) 2.730 2_647
H(30E) H(31A) 2.589 2_647
H(30E) H(31C) 2.503 2_647
H(30E) H(31D) 3.476 2_647
H(30E) H(31F) 3.286 2_647
H(30E) H(261) 2.186 2_647
H(30F) C(26) 2.969 2_647
H(30F) C(31) 3.324 2_647
H(30F) C(261) 2.936 2_647
H(30F) C(271) 3.504 2_647
H(30F) H(1A) 3.109 1_556
H(30F) H(3) 3.590 1_556
H(30F) H(23A) 3.571 1_455
H(30F) H(23B) 3.547 1_455
H(30F) H(25D) 3.532 2_647
H(30F) H(26A) 2.053 2_647
H(30F) H(28B) 3.531 2_647
H(30F) H(31A) 3.208 2_647
H(30F) H(31C) 3.193 2_647
H(30F) H(31E) 3.054 2_657
H(30F) H(261) 1.976 2_647
H(30F) H(271) 2.994 2_647
H(31A) C(29) 3.093 2_657
H(31A) C(30) 3.329 2_657
H(31A) C(301) 3.315 2_657
H(31A) H(16B) 3.200 1_455
H(31A) H(18A) 3.210 1_455
H(31A) H(18B) 3.407 1_455
H(31A) H(20) 2.751 1_455
H(31A) H(23A) 2.871 1_455
H(31A) H(28C) 3.242 2_657
H(31A) H(29A) 3.393 2_657
H(31A) H(29B) 2.289 2_657
H(31A) H(29C) 3.147 2_647
H(31A) H(30A) 2.924 2_657
H(31A) H(30B) 3.435 2_657
H(31A) H(30E) 2.589 2_657
H(31A) H(30F) 3.208 2_657
H(31B) C(18) 3.483 1_455
H(31B) C(30) 3.520 2_647
H(31B) C(291) 3.305 2_647
H(31B) C(301) 3.444 2_647
H(31B) H(3) 3.564 2_646
H(31B) H(5) 3.003 2_646
H(31B) H(18A) 2.782 1_455
H(31B) H(18B) 3.354 1_455
H(31B) H(20) 3.110 1_455
H(31B) H(29C) 2.663 2_647
H(31B) H(29D) 3.383 2_647
H(31B) H(30B) 3.367 2_647
H(31B) H(30C) 2.796 2_647
H(31B) H(30D) 2.828 2_647
H(31C) C(18) 3.007 1_455
H(31C) C(30) 3.279 2_657
H(31C) C(301) 3.240 2_657
H(31C) H(1A) 3.467 2_656
H(31C) H(5) 3.337 2_646
H(31C) H(16B) 3.452 1_455
H(31C) H(18A) 2.729 1_455
H(31C) H(18B) 2.446 1_455
H(31C) H(18C) 3.504 1_455
H(31C) H(20) 3.327 1_455
H(31C) H(29B) 3.247 2_657
H(31C) H(30A) 2.563 2_657
H(31C) H(30B) 3.316 2_657
H(31C) H(30E) 2.503 2_657
H(31C) H(30F) 3.193 2_657
H(31D) C(23) 3.295 1_455
H(31D) C(291) 3.101 2_647
H(31D) H(18A) 3.434 1_455
H(31D) H(20) 2.677 1_455
H(31D) H(23A) 2.629 1_455
H(31D) H(23B) 3.101 1_455
H(31D) H(28B) 2.801 2_647
H(31D) H(29B) 2.808 2_657
H(31D) H(29C) 2.269 2_647
H(31D) H(29D) 3.111 2_647
H(31D) H(30C) 3.216 2_647
H(31D) H(30E) 3.476 2_657
H(31D) H(271) 3.461 2_647
H(31E) C(28) 3.585 2_647
H(31E) C(30) 3.043 2_647
H(31E) C(291) 2.700 2_647
H(31E) C(301) 2.890 2_647
H(31E) H(3) 3.428 2_646
H(31E) H(5) 3.471 2_646
H(31E) H(18A) 3.471 1_455
H(31E) H(20) 3.483 1_455
H(31E) H(28A) 3.447 2_647
H(31E) H(28B) 3.015 2_647
H(31E) H(29C) 1.954 2_647
H(31E) H(29D) 3.025 2_647
H(31E) H(30B) 2.739 2_647
H(31E) H(30C) 2.508 2_647
H(31E) H(30D) 2.484 2_647
H(31E) H(30F) 3.054 2_647
H(31F) C(18) 2.911 1_455
H(31F) C(20) 3.579 1_455
H(31F) C(291) 3.600 2_647
H(31F) H(5) 3.172 2_646
H(31F) H(16B) 3.516 1_455
H(31F) H(18A) 2.274 1_455
H(31F) H(18B) 2.714 1_455
H(31F) H(18C) 3.454 1_455
H(31F) H(20) 2.599 1_455
H(31F) H(29B) 3.490 2_657
H(31F) H(29C) 3.013 2_647
H(31F) H(29D) 3.478 2_647
H(31F) H(30A) 3.436 2_657
H(31F) H(30C) 3.025 2_647
H(31F) H(30D) 3.231 2_647
H(31F) H(30E) 3.286 2_657
H(51) O(3) 3.258 .
H(51) O(4) 2.157 2_747
H(51) C(24) 3.144 2_747
H(51) H(12) 3.278 2_757
H(51) H(17) 3.301 .
H(51) H(23A) 3.168 2_747
H(51) H(34) 2.761 .
H(261) C(29) 3.014 2_657
H(261) C(30) 2.718 2_657
H(261) C(301) 2.484 2_657
H(261) H(1A) 3.586 2_656
H(261) H(12) 3.577 2_757
H(261) H(28C) 3.512 2_657
H(261) H(28D) 3.371 2_657
H(261) H(29B) 2.418 2_657
H(261) H(30A) 2.538 2_657
H(261) H(30B) 2.354 2_657
H(261) H(30D) 3.128 2_657
H(261) H(30E) 2.186 2_657
H(261) H(30F) 1.976 2_657
H(271) N(1) 3.093 2_757
H(271) C(23) 2.695 2_757
H(271) C(24) 3.276 2_757
H(271) H(12) 2.538 2_757
H(271) H(21B) 3.464 2_757
H(271) H(23A) 3.057 2_757
H(271) H(23B) 1.760 2_757
H(271) H(28D) 3.208 2_657
H(271) H(29B) 3.287 2_657
H(271) H(30B) 3.543 2_657
H(271) H(30F) 2.994 2_657
H(271) H(31D) 3.461 2_657
H(32) O(1) 0.840 .
H(32) O(2) 2.912 2_646
H(32) O(3) 2.063 2_656
H(32) O(4) 3.366 1_454
H(32) C(2) 3.080 .
H(32) C(3) 1.928 .
H(32) C(4) 2.800 .
H(32) C(11) 3.058 2_656
H(32) C(12) 3.017 2_656
H(32) C(25) 3.507 2_656
H(32) H(2A) 3.189 .
H(32) H(2B) 3.409 .
H(32) H(2B) 2.980 2_656
H(32) H(3) 2.129 .
H(32) H(4A) 3.140 .
H(32) H(4B) 2.720 .
H(32) H(9) 3.116 2_656
H(32) H(11) 3.181 1_454
H(32) H(11A) 2.452 2_656
H(32) H(12A) 3.290 2_656
H(32) H(25A) 3.371 2_656
H(32) H(25C) 2.842 2_656
H(32) H(25F) 3.004 2_656
H(32) H(33) 2.132 2_646
H(32) H(34) 2.326 2_656
H(33) O(1) 1.893 2_656
H(33) O(2) 0.840 .
H(33) O(3) 3.334 1_565
H(33) N(1) 3.258 2_757
H(33) C(2) 3.122 2_656
H(33) C(3) 2.966 2_656
H(33) C(4) 3.116 .
H(33) C(5) 3.361 .
H(33) C(6) 2.592 .
H(33) C(7) 1.902 .
H(33) C(8) 3.116 .
H(33) C(11) 3.560 1_565
H(33) C(14) 3.571 .
H(33) H(2A) 2.726 2_656
H(33) H(2B) 3.191 2_656
H(33) H(3) 3.357 2_656
H(33) H(4A) 2.547 .
H(33) H(4B) 3.086 .
H(33) H(6A) 2.405 .
H(33) H(6B) 3.434 .
H(33) H(7) 2.249 .
H(33) H(9) 3.370 .
H(33) H(11) 2.380 2_757
H(33) H(11A) 2.752 1_565
H(33) H(12A) 3.284 1_565
H(33) H(14) 3.222 .
H(33) H(15B) 3.344 .
H(33) H(32) 2.132 2_656
H(33) H(34) 3.353 1_565
H(34) O(1) 3.125 2_646
H(34) O(3) 0.840 .
H(34) O(4) 1.926 2_747
H(34) O(5) 3.274 .
H(34) O(51) 3.036 .
H(34) N(1) 3.487 2_747
H(34) C(11) 3.066 .
H(34) C(12) 1.914 .
H(34) C(13) 2.807 .
H(34) C(14) 3.501 .
H(34) C(17) 3.006 .
H(34) C(21) 3.367 .
H(34) C(24) 3.003 2_747
H(34) H(5A) 2.579 .
H(34) H(9) 3.532 .
H(34) H(11) 3.177 2_747
H(34) H(11A) 3.128 .
H(34) H(12A) 2.132 .
H(34) H(14) 3.073 .
H(34) H(17) 2.449 .
H(34) H(21A) 3.325 .
H(34) H(21C) 2.738 .
H(34) H(25A) 3.129 .
H(34) H(25C) 3.320 .
H(34) H(25F) 3.217 .
H(34) H(51) 2.761 .
H(34) H(32) 2.326 2_646
H(34) H(33) 3.353 1_545

loop_
_geom_torsion_atom_site_label_1
_geom_torsion_atom_site_label_2
_geom_torsion_atom_site_label_3
_geom_torsion_atom_site_label_4
_geom_torsion
O(51) O(5) C(27) C(26) -77(7)
O(51) O(5) C(27) C(28) 156(7)
O(51) O(5) C(27) C(261) -81(7)
O(51) O(5) C(27) C(271) -148(7)
O(51) O(5) C(27) C(281) 133(7)
C(27) O(5) O(51) C(271) 12(2)
O(51) O(5) C(271) C(26) -46(6)
O(51) O(5) C(271) C(27) 28(6)
O(51) O(5) C(271) C(28) 118(6)
O(51) O(5) C(271) C(261) -40(6)
O(51) O(5) C(271) C(281) 98(6)
C(271) O(5) O(51) C(27) -12(2)
C(27) O(5) C(271) O(51) -28(6)
C(27) O(5) C(271) C(26) -74(2)
C(27) O(5) C(271) C(28) 90(2)
C(27) O(5) C(271) C(261) -68(2)
C(27) O(5) C(271) C(281) 70(2)
C(271) O(5) C(27) O(51) 148(7)
C(271) O(5) C(27) C(26) 71(2)
C(271) O(5) C(27) C(28) -55(2)
C(271) O(5) C(27) C(261) 67(2)
C(271) O(5) C(27) C(281) -79(2)
O(5) O(51) C(27) C(26) 109(6)
O(5) O(51) C(27) C(28) -27(8)
O(5) O(51) C(27) C(261) 109(6)
O(5) O(51) C(27) C(271) 31(7)
O(5) O(51) C(27) C(281) -52(7)
O(5) O(51) C(271) C(26) 137(5)
O(5) O(51) C(271) C(27) -149(6)
O(5) O(51) C(271) C(28) -72(7)
O(5) O(51) C(271) C(261) 146(5)
O(5) O(51) C(271) C(281) -87(6)
C(27) O(51) C(271) O(5) 149(6)
C(27) O(51) C(271) C(26) -74(2)
C(27) O(51) C(271) C(28) 77(2)
C(27) O(51) C(271) C(261) -65(2)
C(27) O(51) C(271) C(281) 62(2)
C(271) O(51) C(27) O(5) -31(7)
C(271) O(51) C(27) C(26) 78(2)
C(271) O(51) C(27) C(28) -58(2)
C(271) O(51) C(27) C(261) 78(3)
C(271) O(51) C(27) C(281) -83(2)
C(2) C(1) C(10) C(5) -52.3(19)
C(2) C(1) C(10) C(9) 65(2)
C(2) C(1) C(10) C(19) -168.9(17)
C(10) C(1) C(2) C(3) 59.6(18)
C(1) C(2) C(3) O(1) -179.2(11)
C(1) C(2) C(3) C(4) -60.3(15)
O(1) C(3) C(4) C(5) 179.4(14)
C(2) C(3) C(4) C(5) 60.2(17)
C(3) C(4) C(5) C(6) 177.5(15)
C(3) C(4) C(5) C(10) -54.3(16)
C(4) C(5) C(6) C(7) 76(2)
C(4) C(5) C(10) C(1) 47.7(15)
C(4) C(5) C(10) C(9) -75.5(14)
C(4) C(5) C(10) C(19) 165.5(11)
C(6) C(5) C(10) C(1) 174.1(13)
C(6) C(5) C(10) C(9) 50.9(16)
C(6) C(5) C(10) C(19) -68.1(15)
C(10) C(5) C(6) C(7) -51.7(19)
C(5) C(6) C(7) O(2) -71(2)
C(5) C(6) C(7) C(8) 51.1(17)
O(2) C(7) C(8) C(9) 71.3(13)
O(2) C(7) C(8) C(14) -51.4(15)
C(6) C(7) C(8) C(9) -53.3(16)
C(6) C(7) C(8) C(14) -176.0(12)
C(7) C(8) C(9) C(10) 58.2(17)
C(7) C(8) C(9) C(11) -174.5(11)
C(7) C(8) C(14) C(13) -177.7(12)
C(7) C(8) C(14) C(15) -52.6(17)
C(9) C(8) C(14) C(13) 57.3(16)
C(9) C(8) C(14) C(15) -177.6(14)
C(14) C(8) C(9) C(10) -176.8(14)
C(14) C(8) C(9) C(11) -49.5(17)
C(8) C(9) C(10) C(1) -172.2(16)
C(8) C(9) C(10) C(5) -53.9(16)
C(8) C(9) C(10) C(19) 63(2)
C(8) C(9) C(11) C(12) 50.9(16)
C(10) C(9) C(11) C(12) 178.4(12)
C(11) C(9) C(10) C(1) 61.0(18)
C(11) C(9) C(10) C(5) 179.2(11)
C(11) C(9) C(10) C(19) -64(2)
C(9) C(11) C(12) O(3) 69(2)
C(9) C(11) C(12) C(13) -53.2(17)
O(3) C(12) C(13) C(14) -66.7(16)
O(3) C(12) C(13) C(17) 49(2)
O(3) C(12) C(13) C(18) 175.3(14)
C(11) C(12) C(13) C(14) 52.2(16)
C(11) C(12) C(13) C(17) 168.2(15)
C(11) C(12) C(13) C(18) -65.9(19)
C(12) C(13) C(14) C(8) -58.0(16)
C(12) C(13) C(14) C(15) 170.6(11)
C(12) C(13) C(17) C(16) -155.0(15)
C(12) C(13) C(17) C(20) 81(2)
C(14) C(13) C(17) C(16) -37.4(13)
C(14) C(13) C(17) C(20) -161.3(16)
C(17) C(13) C(14) C(8) 175.4(13)
C(17) C(13) C(14) C(15) 44.0(14)
C(18) C(13) C(14) C(8) 58.3(17)
C(18) C(13) C(14) C(15) -73.1(13)
C(18) C(13) C(17) C(16) 80.0(19)
C(18) C(13) C(17) C(20) -44(2)
C(8) C(14) C(15) C(16) -163.8(15)
C(13) C(14) C(15) C(16) -31.9(15)
C(14) C(15) C(16) C(17) 8.3(16)
C(15) C(16) C(17) C(13) 17.9(15)
C(15) C(16) C(17) C(20) 148.8(13)
C(13) C(17) C(20) C(21) -59(2)
C(13) C(17) C(20) C(22) 176.0(17)
C(16) C(17) C(20) C(21) -178.5(13)
C(16) C(17) C(20) C(22) 56.4(19)
C(17) C(20) C(22) C(23) -135(2)
C(21) C(20) C(22) C(23) 98(2)
C(20) C(22) C(23) C(24) -180(2)
C(22) C(23) C(24) O(4) -81(2)
C(22) C(23) C(24) N(1) 100(2)
C(26) C(25) C(251) C(261) -7(4)
C(251) C(25) C(26) C(27) 135(21)
C(251) C(25) C(26) C(31) 13(21)
C(251) C(25) C(26) C(261) 28(23)
C(251) C(25) C(26) C(271) 156(21)
C(251) C(25) C(26) C(311) 41(21)
C(26) C(25) C(261) C(27) -65(8)
C(26) C(25) C(261) C(31) 161(10)
C(26) C(25) C(261) C(251) 146(27)
C(26) C(25) C(261) C(271) -44(8)
C(26) C(25) C(261) C(311) -165(10)
C(261) C(25) C(26) C(27) 107(9)
C(261) C(25) C(26) C(31) -15(8)
C(261) C(25) C(26) C(251) -28(23)
C(261) C(25) C(26) C(271) 128(10)
C(261) C(25) C(26) C(311) 13(8)
C(251) C(25) C(261) C(26) -146(27)
C(251) C(25) C(261) C(27) 149(24)
C(251) C(25) C(261) C(31) 15(25)
C(251) C(25) C(261) C(271) 170(10)
C(251) C(25) C(261) C(311) 49(25)
C(261) C(25) C(251) C(26) 7(4)
C(25) C(26) C(27) O(5) 51(2)
C(25) C(26) C(27) O(51) 34(3)
C(25) C(26) C(27) C(28) 173(2)
C(25) C(26) C(27) C(261) -146(6)
C(25) C(26) C(27) C(271) 123(3)
C(25) C(26) C(27) C(281) -168(2)
C(25) C(26) C(31) C(261) 165(9)
C(25) C(26) C(31) C(311) 106(4)
C(25) C(26) C(251) C(261) 157(19)
C(25) C(26) C(261) C(27) 114(8)
C(25) C(26) C(261) C(31) -25(14)
C(25) C(26) C(261) C(251) -7(5)
C(25) C(26) C(261) C(271) 136(8)
C(25) C(26) C(261) C(311) 23(13)
C(25) C(26) C(271) O(5) 7(3)
C(25) C(26) C(271) O(51) -6(3)
C(25) C(26) C(271) C(27) -66(3)
C(25) C(26) C(271) C(28) -155(2)
C(25) C(26) C(271) C(261) -152(7)
C(25) C(26) C(271) C(281) -127(2)
C(25) C(26) C(311) C(31) -84(4)
C(25) C(26) C(311) C(261) -165(7)
C(27) C(26) C(31) C(261) 44(8)
C(27) C(26) C(31) C(311) -14(4)
C(31) C(26) C(27) O(5) 172(2)
C(31) C(26) C(27) O(51) 154(2)
C(31) C(26) C(27) C(28) -66(2)
C(31) C(26) C(27) C(261) -25(4)
C(31) C(26) C(27) C(271) -117(3)
C(31) C(26) C(27) C(281) -47(3)
C(27) C(26) C(251) C(25) -48(22)
C(27) C(26) C(251) C(261) 109(9)
C(251) C(26) C(27) O(5) 59(4)
C(251) C(26) C(27) O(51) 42(4)
C(251) C(26) C(27) C(28) -178.5(19)
C(251) C(26) C(27) C(261) -138(7)
C(251) C(26) C(27) C(271) 131(4)
C(251) C(26) C(27) C(281) -160(3)
C(27) C(26) C(261) C(25) -114(8)
C(27) C(26) C(261) C(31) -139(6)
C(27) C(26) C(261) C(251) -121(7)
C(27) C(26) C(261) C(271) 21.9(10)
C(27) C(26) C(261) C(311) -91(6)
C(261) C(26) C(27) O(5) -164(5)
C(261) C(26) C(27) O(51) 179(4)
C(261) C(26) C(27) C(28) -41(5)
C(261) C(26) C(27) C(271) -92(5)
C(261) C(26) C(27) C(281) -22(6)
C(27) C(26) C(271) O(5) 73(2)
C(27) C(26) C(271) O(51) 60(2)
C(27) C(26) C(271) C(28) -89(3)
C(27) C(26) C(271) C(261) -86(6)
C(27) C(26) C(271) C(281) -61(2)
C(271) C(26) C(27) O(5) -72(2)
C(271) C(26) C(27) O(51) -89(3)
C(271) C(26) C(27) C(28) 51(2)
C(271) C(26) C(27) C(261) 92(5)
C(271) C(26) C(27) C(281) 70(3)
C(27) C(26) C(311) C(31) 167(4)
C(27) C(26) C(311) C(261) 86(7)
C(311) C(26) C(27) O(5) 165(2)
C(311) C(26) C(27) O(51) 148(2)
C(311) C(26) C(27) C(28) -72(2)
C(311) C(26) C(27) C(261) -31(5)
C(311) C(26) C(27) C(271) -123(3)
C(311) C(26) C(27) C(281) -53(3)
C(31) C(26) C(251) C(25) -168(20)
C(31) C(26) C(251) C(261) -11(7)
C(251) C(26) C(31) C(261) 167(10)
C(251) C(26) C(31) C(311) 109(5)
C(31) C(26) C(261) C(25) 25(14)
C(31) C(26) C(261) C(27) 139(6)
C(31) C(26) C(261) C(251) 18(13)
C(31) C(26) C(261) C(271) 161(6)
C(31) C(26) C(261) C(311) 48(5)
C(261) C(26) C(31) C(311) -59(9)
C(31) C(26) C(271) O(5) 146(2)
C(31) C(26) C(271) O(51) 134(2)
C(31) C(26) C(271) C(27) 73(3)
C(31) C(26) C(271) C(28) -16(3)
C(31) C(26) C(271) C(261) -13(5)
C(31) C(26) C(271) C(281) 12(3)
C(271) C(26) C(31) C(261) 22(8)
C(271) C(26) C(31) C(311) -37(4)
C(31) C(26) C(311) C(261) -81(8)
C(311) C(26) C(31) C(261) 59(9)
C(251) C(26) C(261) C(25) 7(5)
C(251) C(26) C(261) C(27) 121(7)
C(251) C(26) C(261) C(31) -18(13)
C(251) C(26) C(261) C(271) 143(7)
C(251) C(26) C(261) C(311) 30(12)
C(261) C(26) C(251) C(25) -157(19)
C(251) C(26) C(271) O(5) 12(5)
C(251) C(26) C(271) O(51) -1(4)
C(251) C(26) C(271) C(27) -61(5)
C(251) C(26) C(271) C(28) -150(4)
C(251) C(26) C(271) C(261) -147(8)
C(251) C(26) C(271) C(281) -122(5)
C(271) C(26) C(251) C(25) -27(23)
C(271) C(26) C(251) C(261) 130(11)
C(251) C(26) C(311) C(31) -77(5)
C(251) C(26) C(311) C(261) -158(8)
C(311) C(26) C(251) C(25) -141(20)
C(311) C(26) C(251) C(261) 16(7)
C(261) C(26) C(271) O(5) 159(5)
C(261) C(26) C(271) O(51) 146(5)
C(261) C(26) C(271) C(27) 86(6)
C(261) C(26) C(271) C(28) -3(5)
C(261) C(26) C(271) C(281) 25(6)
C(271) C(26) C(261) C(25) -136(8)
C(271) C(26) C(261) C(27) -21.9(10)
C(271) C(26) C(261) C(31) -161(6)
C(271) C(26) C(261) C(251) -143(7)
C(271) C(26) C(261) C(311) -113(6)
C(261) C(26) C(311) C(31) 81(8)
C(311) C(26) C(261) C(25) -23(13)
C(311) C(26) C(261) C(27) 91(6)
C(311) C(26) C(261) C(31) -48(5)
C(311) C(26) C(261) C(251) -30(12)
C(311) C(26) C(261) C(271) 113(6)
C(271) C(26) C(311) C(31) 148(4)
C(271) C(26) C(311) C(261) 67(7)
C(311) C(26) C(271) O(5) 130(2)
C(311) C(26) C(271) O(51) 118(2)
C(311) C(26) C(271) C(27) 57(3)
C(311) C(26) C(271) C(28) -32(3)
C(311) C(26) C(271) C(261) -29(5)
C(311) C(26) C(271) C(281) -4(3)
O(5) C(27) C(28) C(29) -68(2)
O(5) C(27) C(28) C(271) 66(2)
O(5) C(27) C(28) C(281) -96(4)
O(5) C(27) C(28) C(291) -18(7)
O(5) C(27) C(261) C(25) 45(2)
O(5) C(27) C(261) C(26) 19(6)
O(5) C(27) C(261) C(31) 160(2)
O(5) C(27) C(261) C(251) 49(3)
O(5) C(27) C(261) C(271) -66(3)
O(5) C(27) C(261) C(311) 160(2)
O(5) C(27) C(271) O(51) 8.9(14)
O(5) C(27) C(271) C(26) 115.8(11)
O(5) C(27) C(271) C(28) -117.0(15)
O(5) C(27) C(271) C(261) 129.9(14)
O(5) C(27) C(271) C(281) -110.1(17)
O(5) C(27) C(281) C(28) 91(4)
O(5) C(27) C(281) C(29) -27(5)
O(5) C(27) C(281) C(271) 75(2)
O(5) C(27) C(281) C(291) 56(5)
O(51) C(27) C(28) C(29) -60(3)
O(51) C(27) C(28) C(271) 74(3)
O(51) C(27) C(28) C(281) -88(5)
O(51) C(27) C(28) C(291) -10(7)
O(51) C(27) C(261) C(25) 25(3)
O(51) C(27) C(261) C(26) -1(4)
O(51) C(27) C(261) C(31) 140(3)
O(51) C(27) C(261) C(251) 29(4)
O(51) C(27) C(261) C(271) -86(3)
O(51) C(27) C(261) C(311) 140(3)
O(51) C(27) C(271) O(5) -8.9(14)
O(51) C(27) C(271) C(26) 106.9(15)
O(51) C(27) C(271) C(28) -125.9(18)
O(51) C(27) C(271) C(261) 121.0(17)
O(51) C(27) C(271) C(281) -119(2)
O(51) C(27) C(281) C(28) 105(4)
O(51) C(27) C(281) C(29) -13(5)
O(51) C(27) C(281) C(271) 89(3)
O(51) C(27) C(281) C(291) 71(5)
C(26) C(27) C(28) C(29) 167.1(19)
C(26) C(27) C(28) C(271) -59(2)
C(26) C(27) C(28) C(281) 139(4)
C(26) C(27) C(28) C(291) -143(6)
C(26) C(27) C(261) C(25) 26(4)
C(26) C(27) C(261) C(31) 141(7)
C(26) C(27) C(261) C(251) 30(5)
C(26) C(27) C(261) C(271) -85(5)
C(26) C(27) C(261) C(311) 141(6)
C(26) C(27) C(271) O(5) -115.8(11)
C(26) C(27) C(271) O(51) -106.9(15)
C(26) C(27) C(271) C(28) 127.2(17)
C(26) C(27) C(271) C(261) 14.1(11)
C(26) C(27) C(271) C(281) 134.1(17)
C(26) C(27) C(281) C(28) -51(5)
C(26) C(27) C(281) C(29) -170(3)
C(26) C(27) C(281) C(271) -67(3)
C(26) C(27) C(281) C(291) -86(5)
C(28) C(27) C(261) C(25) 168.5(19)
C(28) C(27) C(261) C(26) 142(5)
C(28) C(27) C(261) C(31) -77(3)
C(28) C(27) C(261) C(251) 172(3)
C(28) C(27) C(261) C(271) 57(2)
C(28) C(27) C(261) C(311) -77(2)
C(261) C(27) C(28) C(29) 158(2)
C(261) C(27) C(28) C(271) -69(2)
C(261) C(27) C(28) C(281) 130(4)
C(261) C(27) C(28) C(291) -152(6)
C(28) C(27) C(271) O(5) 117.0(15)
C(28) C(27) C(271) O(51) 125.9(18)
C(28) C(27) C(271) C(26) -127.2(17)
C(28) C(27) C(271) C(261) -113.1(18)
C(28) C(27) C(271) C(281) 6.9(19)
C(271) C(27) C(28) C(29) -134(3)
C(271) C(27) C(28) C(281) -162(5)
C(271) C(27) C(28) C(291) -84(6)
C(28) C(27) C(281) C(29) -119(6)
C(28) C(27) C(281) C(271) -16(4)
C(28) C(27) C(281) C(291) -35(4)
C(281) C(27) C(28) C(29) 28(4)
C(281) C(27) C(28) C(271) 162(5)
C(281) C(27) C(28) C(291) 78(7)
C(261) C(27) C(271) O(5) -129.9(14)
C(261) C(27) C(271) O(51) -121.0(17)
C(261) C(27) C(271) C(26) -14.1(11)
C(261) C(27) C(271) C(28) 113.1(18)
C(261) C(27) C(271) C(281) 120.0(19)
C(271) C(27) C(261) C(25) 112(2)
C(271) C(27) C(261) C(26) 85(5)
C(271) C(27) C(261) C(31) -134(4)
C(271) C(27) C(261) C(251) 115(3)
C(271) C(27) C(261) C(311) -134(3)
C(261) C(27) C(281) C(28) -57(4)
C(261) C(27) C(281) C(29) -176(3)
C(261) C(27) C(281) C(271) -73(2)
C(261) C(27) C(281) C(291) -92(5)
C(281) C(27) C(261) C(25) -173(2)
C(281) C(27) C(261) C(26) 161(5)
C(281) C(27) C(261) C(31) -58(3)
C(281) C(27) C(261) C(251) -169(3)
C(281) C(27) C(261) C(271) 76(2)
C(281) C(27) C(261) C(311) -58(3)
C(271) C(27) C(281) C(28) 16(4)
C(271) C(27) C(281) C(29) -102(4)
C(271) C(27) C(281) C(291) -19(5)
C(281) C(27) C(271) O(5) 110.1(17)
C(281) C(27) C(271) O(51) 119(2)
C(281) C(27) C(271) C(26) -134.1(17)
C(281) C(27) C(271) C(28) -6.9(19)
C(281) C(27) C(271) C(261) -120.0(19)
C(27) C(28) C(29) C(30) 171(2)
C(27) C(28) C(29) C(281) -38(5)
C(27) C(28) C(29) C(291) 152(4)
C(27) C(28) C(29) C(301) -175(4)
C(27) C(28) C(271) O(5) -80(2)
C(27) C(28) C(271) O(51) -61(2)
C(27) C(28) C(271) C(26) 82(2)
C(27) C(28) C(271) C(261) 81(2)
C(27) C(28) C(271) C(281) -18(4)
C(27) C(28) C(281) C(29) 144(5)
C(27) C(28) C(281) C(271) 7.1(18)
C(27) C(28) C(281) C(291) 152(3)
C(27) C(28) C(291) C(29) -65(7)
C(27) C(28) C(291) C(30) -92(9)
C(27) C(28) C(291) C(281) -72(7)
C(27) C(28) C(291) C(301) -115(9)
C(29) C(28) C(271) O(5) -23(3)
C(29) C(28) C(271) O(51) -4(4)
C(29) C(28) C(271) C(26) 139(2)
C(29) C(28) C(271) C(27) 57(3)
C(29) C(28) C(271) C(261) 138(2)
C(29) C(28) C(271) C(281) 39(4)
C(271) C(28) C(29) C(30) 150(2)
C(271) C(28) C(29) C(281) -58(6)
C(271) C(28) C(29) C(291) 132(4)
C(271) C(28) C(29) C(301) 164(4)
C(29) C(28) C(281) C(27) -144(5)
C(29) C(28) C(281) C(271) -137(3)
C(29) C(28) C(281) C(291) 8(5)
C(281) C(28) C(29) C(30) -151(6)
C(281) C(28) C(29) C(291) -170(7)
C(281) C(28) C(29) C(301) -137(7)
C(29) C(28) C(291) C(30) -27(5)
C(29) C(28) C(291) C(281) -7(5)
C(29) C(28) C(291) C(301) -50(7)
C(291) C(28) C(29) C(30) 19(4)
C(291) C(28) C(29) C(281) 170(7)
C(291) C(28) C(29) C(301) 33(5)
C(271) C(28) C(281) C(27) -7.1(18)
C(271) C(28) C(281) C(29) 137(3)
C(271) C(28) C(281) C(291) 145(3)
C(281) C(28) C(271) O(5) -62(4)
C(281) C(28) C(271) O(51) -43(4)
C(281) C(28) C(271) C(26) 100(4)
C(281) C(28) C(271) C(27) 18(4)
C(281) C(28) C(271) C(261) 99(4)
C(271) C(28) C(291) C(29) -104(4)
C(271) C(28) C(291) C(30) -131(6)
C(271) C(28) C(291) C(281) -111(6)
C(271) C(28) C(291) C(301) -154(7)
C(291) C(28) C(271) O(5) 50(5)
C(291) C(28) C(271) O(51) 68(6)
C(291) C(28) C(271) C(26) -149(4)
C(291) C(28) C(271) C(27) 130(5)
C(291) C(28) C(271) C(261) -149(4)
C(291) C(28) C(271) C(281) 112(6)
C(281) C(28) C(291) C(29) 7(5)
C(281) C(28) C(291) C(30) -20(9)
C(281) C(28) C(291) C(301) -43(9)
C(291) C(28) C(281) C(27) -152(3)
C(291) C(28) C(281) C(29) -8(5)
C(291) C(28) C(281) C(271) -145(3)
C(28) C(29) C(30) C(291) -18(4)
C(28) C(29) C(30) C(301) 64(10)
C(28) C(29) C(281) C(27) 109(7)
C(28) C(29) C(281) C(271) 72(5)
C(28) C(29) C(281) C(291) -9(6)
C(28) C(29) C(291) C(30) 160(4)
C(28) C(29) C(291) C(281) 4(2)
C(28) C(29) C(291) C(301) 143(5)
C(28) C(29) C(301) C(30) -121(10)
C(28) C(29) C(301) C(291) -31(4)
C(30) C(29) C(281) C(27) 145(3)
C(30) C(29) C(281) C(28) 36(7)
C(30) C(29) C(281) C(271) 108(5)
C(30) C(29) C(281) C(291) 27(4)
C(281) C(29) C(30) C(291) -31(5)
C(281) C(29) C(30) C(301) 51(11)
C(30) C(29) C(291) C(28) -160(4)
C(30) C(29) C(291) C(281) -157(4)
C(30) C(29) C(291) C(301) -17(4)
C(291) C(29) C(30) C(301) 82(10)
C(30) C(29) C(301) C(291) 90(11)
C(301) C(29) C(30) C(291) -82(10)
C(281) C(29) C(291) C(28) -4(2)
C(281) C(29) C(291) C(30) 157(4)
C(281) C(29) C(291) C(301) 140(5)
C(291) C(29) C(281) C(27) 118(5)
C(291) C(29) C(281) C(28) 9(6)
C(291) C(29) C(281) C(271) 81(5)
C(281) C(29) C(301) C(30) -137(10)
C(281) C(29) C(301) C(291) -47(5)
C(301) C(29) C(281) C(27) 159(4)
C(301) C(29) C(281) C(28) 49(7)
C(301) C(29) C(281) C(271) 122(5)
C(301) C(29) C(281) C(291) 41(5)
C(291) C(29) C(301) C(30) -90(11)
C(301) C(29) C(291) C(28) -143(5)
C(301) C(29) C(291) C(30) 17(4)
C(301) C(29) C(291) C(281) -140(5)
C(29) C(30) C(291) C(28) 28(5)
C(29) C(30) C(291) C(281) 20(3)
C(29) C(30) C(291) C(301) 108(9)
C(29) C(30) C(301) C(291) -50(3)
C(291) C(30) C(301) C(29) 50(3)
C(301) C(30) C(291) C(28) -80(11)
C(301) C(30) C(291) C(29) -108(9)
C(301) C(30) C(291) C(281) -88(10)
C(26) C(31) C(261) C(25) -12(7)
C(26) C(31) C(261) C(27) -122(10)
C(26) C(31) C(261) C(251) -10(8)
C(26) C(31) C(261) C(271) -148(11)
C(26) C(31) C(261) C(311) -122(9)
C(26) C(31) C(311) C(261) 9.0(15)
C(261) C(31) C(311) C(26) -9.0(15)
C(311) C(31) C(261) C(25) 110(4)
C(311) C(31) C(261) C(26) 122(9)
C(311) C(31) C(261) C(27) -0(5)
C(311) C(31) C(261) C(251) 112(4)
C(311) C(31) C(261) C(271) -26(6)
C(25) C(251) C(261) C(26) 28(23)
C(25) C(251) C(261) C(27) -31(25)
C(25) C(251) C(261) C(31) -165(24)
C(25) C(251) C(261) C(271) -11(10)
C(25) C(251) C(261) C(311) -133(24)
C(26) C(251) C(261) C(25) -28(23)
C(26) C(251) C(261) C(27) -60(8)
C(26) C(251) C(261) C(31) 167(9)
C(26) C(251) C(261) C(271) -39(8)
C(26) C(251) C(261) C(311) -161(9)
C(25) C(261) C(271) O(5) -4(3)
C(25) C(261) C(271) O(51) -16(2)
C(25) C(261) C(271) C(26) 20(5)
C(25) C(261) C(271) C(27) -72(2)
C(25) C(261) C(271) C(28) -163(2)
C(25) C(261) C(271) C(281) -138(2)
C(25) C(261) C(311) C(26) 12(6)
C(25) C(261) C(311) C(31) -82(4)
C(26) C(261) C(271) O(5) -24(6)
C(26) C(261) C(271) O(51) -36(6)
C(26) C(261) C(271) C(27) -92(6)
C(26) C(261) C(271) C(28) 177(4)
C(26) C(261) C(271) C(281) -159(5)
C(26) C(261) C(311) C(31) -94(8)
C(27) C(261) C(271) O(5) 68(2)
C(27) C(261) C(271) O(51) 56(2)
C(27) C(261) C(271) C(26) 92(6)
C(27) C(261) C(271) C(28) -91(2)
C(27) C(261) C(271) C(281) -67(2)
C(27) C(261) C(311) C(26) -86(7)
C(27) C(261) C(311) C(31) 180(3)
C(31) C(261) C(271) O(5) 133(4)
C(31) C(261) C(271) O(51) 121(4)
C(31) C(261) C(271) C(26) 157(8)
C(31) C(261) C(271) C(27) 65(5)
C(31) C(261) C(271) C(28) -26(5)
C(31) C(261) C(271) C(281) -2(4)
C(31) C(261) C(311) C(26) 94(8)
C(251) C(261) C(271) O(5) -3(4)
C(251) C(261) C(271) O(51) -14(4)
C(251) C(261) C(271) C(26) 21(5)
C(251) C(261) C(271) C(27) -70(4)
C(251) C(261) C(271) C(28) -161(3)
C(251) C(261) C(271) C(281) -137(3)
C(251) C(261) C(311) C(26) 18(6)
C(251) C(261) C(311) C(31) -76(4)
C(271) C(261) C(311) C(26) -103(7)
C(271) C(261) C(311) C(31) 163(4)
C(311) C(261) C(271) O(5) 118(3)
C(311) C(261) C(271) O(51) 106(3)
C(311) C(261) C(271) C(26) 142(6)
C(311) C(261) C(271) C(27) 51(3)
C(311) C(261) C(271) C(28) -41(3)
C(311) C(261) C(271) C(281) -16(3)
O(5) C(271) C(281) C(27) -73(2)
O(5) C(271) C(281) C(28) 126(4)
O(5) C(271) C(281) C(29) 34(4)
O(5) C(271) C(281) C(291) 93(3)
O(51) C(271) C(281) C(27) -55(2)
O(51) C(271) C(281) C(28) 144(4)
O(51) C(271) C(281) C(29) 52(4)
O(51) C(271) C(281) C(291) 111(3)
C(26) C(271) C(281) C(27) 64(2)
C(26) C(271) C(281) C(28) -98(4)
C(26) C(271) C(281) C(29) 171(3)
C(26) C(271) C(281) C(291) -130(3)
C(27) C(271) C(281) C(28) -162(4)
C(27) C(271) C(281) C(29) 107(4)
C(27) C(271) C(281) C(291) 166(4)
C(28) C(271) C(281) C(27) 162(4)
C(28) C(271) C(281) C(29) -92(4)
C(28) C(271) C(281) C(291) -33(3)
C(261) C(271) C(281) C(27) 70(2)
C(261) C(271) C(281) C(28) -91(4)
C(261) C(271) C(281) C(29) 177(3)
C(261) C(271) C(281) C(291) -124(3)
C(27) C(281) C(291) C(28) 41(4)
C(27) C(281) C(291) C(29) -130(5)
C(27) C(281) C(291) C(30) -154(4)
C(27) C(281) C(291) C(301) -173(6)
C(28) C(281) C(291) C(29) -171(6)
C(28) C(281) C(291) C(30) 165(7)
C(28) C(281) C(291) C(301) 146(8)
C(29) C(281) C(291) C(28) 171(6)
C(29) C(281) C(291) C(30) -24(4)
C(29) C(281) C(291) C(301) -43(6)
C(271) C(281) C(291) C(28) 33(4)
C(271) C(281) C(291) C(29) -137(4)
C(271) C(281) C(291) C(30) -162(4)
C(271) C(281) C(291) C(301) 179(4)
C(28) C(291) C(301) C(29) 49(6)
C(28) C(291) C(301) C(30) 116(10)
C(29) C(291) C(301) C(30) 67(9)
C(30) C(291) C(301) C(29) -67(9)
C(281) C(291) C(301) C(29) 33(4)
C(281) C(291) C(301) C(30) 100(9)
